data_4324380
loop_
_publ_author_name
'Feng Li'
'Jack K. Clegg'
'David Price'
'Cameron J. Kepert'

_publ_section_title
;
 Self-Assembly of a Metallomacrocycle Templated by Iron(II)
;
_journal_name_full 'Inorganic Chemistry'
_journal_page_first 726
_journal_page_last 728
_journal_paper_doi 10.1021/ic102350t
_journal_volume 50
_journal_year 2011
_chemical_formula_moiety 'C84 H69 Fe N24, 3.25(C H3 N O2), 5(B F4), 4.3(H2 O)'
_chemical_formula_sum 'C87.25 H86.35 B5 F20 Fe N27.25 O11.8'
_chemical_formula_weight 2195.39
_chemical_name_systematic
; 
 ? 
;
_space_group_IT_number 2
_symmetry_cell_setting triclinic
_symmetry_Int_Tables_number 2
_symmetry_space_group_name_Hall '-P 1'
_symmetry_space_group_name_H-M 'P -1'
_atom_sites_solution_hydrogens geom
_atom_sites_solution_primary direct
_atom_sites_solution_secondary difmap
_audit_creation_method SHELXL-97
_cell_angle_alpha 101.079(2)
_cell_angle_beta 90.507(3)
_cell_angle_gamma 96.236(3)
_cell_formula_units_Z 4
_cell_length_a 16.2973(12)
_cell_length_b 23.7869(18)
_cell_length_c 26.1147(19)
_cell_measurement_reflns_used 15489
_cell_measurement_temperature 90(2)
_cell_measurement_theta_max 20.15
_cell_measurement_theta_min 2.73
_cell_volume 9871.6(13)
_computing_cell_refinement 'SAINT (Bruker-Nonius, 2003)'
_computing_data_collection 'APEX (Bruker-Nonius, 2003)'
_computing_data_reduction 'SAINT (Bruker-Nonius, 2003), XPREP (Bruker-Nonius, 2003)'
_computing_molecular_graphics
;ORTEP-3 (Farrugia, 1997)
WINGX-32 (Farrugia, 1999) 
;
_computing_publication_material 'enCIFer 1.1 (CCDC, 2005)'
_computing_structure_refinement 'SHELXL-97 (Sheldrick, 1997)'
_computing_structure_solution 'SIR97 (Altomare, et. al. 1997)'
_diffrn_ambient_temperature 90(2)
_diffrn_measured_fraction_theta_full 0.951
_diffrn_measured_fraction_theta_max 0.951
_diffrn_measurement_device_type APEXII-FR591
_diffrn_measurement_method \w+\f
_diffrn_radiation_monochromator graphite
_diffrn_radiation_source 'rotating anode'
_diffrn_radiation_type MoK\a
_diffrn_radiation_wavelength 0.71073
_diffrn_reflns_av_R_equivalents 0.0482
_diffrn_reflns_av_sigmaI/netI 0.0536
_diffrn_reflns_limit_h_max 15
_diffrn_reflns_limit_h_min -15
_diffrn_reflns_limit_k_max 23
_diffrn_reflns_limit_k_min -23
_diffrn_reflns_limit_l_max 25
_diffrn_reflns_limit_l_min -23
_diffrn_reflns_number 64619
_diffrn_reflns_theta_full 20.29
_diffrn_reflns_theta_max 20.29
_diffrn_reflns_theta_min 1.96
_diffrn_standards_decay_% 0
_diffrn_standards_interval_count 0
_diffrn_standards_interval_time 0
_diffrn_standards_number 0
_exptl_absorpt_coefficient_mu 0.259
_exptl_absorpt_correction_T_max 0.7445
_exptl_absorpt_correction_T_min 0.5797
_exptl_absorpt_correction_type multi-scan
_exptl_absorpt_process_details 'SADABS (Sheldrick, 2007)'
_exptl_crystal_colour 'dark red'
_exptl_crystal_density_diffrn 1.477
_exptl_crystal_description prism
_exptl_crystal_F_000 4340
_exptl_crystal_size_max 0.150
_exptl_crystal_size_mid 0.100
_exptl_crystal_size_min 0.100
_refine_diff_density_max 1.982
_refine_diff_density_min -1.689
_refine_diff_density_rms 0.099
_refine_ls_extinction_method none
_refine_ls_goodness_of_fit_ref 1.084
_refine_ls_hydrogen_treatment constr
_refine_ls_matrix_type full
_refine_ls_number_parameters 2637
_refine_ls_number_reflns 18274
_refine_ls_number_restraints 84
_refine_ls_restrained_S_all 1.084
_refine_ls_R_factor_all 0.1286
_refine_ls_R_factor_gt 0.0955
_refine_ls_shift/su_max 0.001
_refine_ls_shift/su_mean 0.000
_refine_ls_structure_factor_coef Fsqd
_refine_ls_weighting_details 'calc w=1/[\s^2^(Fo^2^)+(0.1774P)^2^+34.0054P] where P=(Fo^2^+2Fc^2^)/3'
_refine_ls_weighting_scheme calc
_refine_ls_wR_factor_gt 0.2633
_refine_ls_wR_factor_ref 0.2908
_reflns_number_gt 12705
_reflns_number_total 18274
_reflns_threshold_expression >2sigma(I)
_cod_data_source_file ic102350t_si_002_2.cif
_cod_data_source_block squeezed
_cod_original_formula_sum 'C87.25 H86.35 B5 F20 Fe N27.25 O11.80'
_cod_database_code 4324380

loop_
_symmetry_equiv_pos_as_xyz
'x, y, z'
'-x, -y, -z'

loop_
_atom_site_label
_atom_site_type_symbol
_atom_site_fract_x
_atom_site_fract_y
_atom_site_fract_z
_atom_site_U_iso_or_equiv
_atom_site_adp_type
_atom_site_occupancy
_atom_site_symmetry_multiplicity
_atom_site_calc_flag
_atom_site_refinement_flags
_atom_site_disorder_assembly
_atom_site_disorder_group
C1 C 1.0285(6) 0.5842(4) 0.0256(4) 0.042(3) Uani 1 1 d . . .
C2 C 1.1339(7) 0.6271(4) 0.0855(4) 0.049(3) Uani 1 1 d . . .
H2 H 1.1519 0.6415 0.1207 0.059 Uiso 1 1 calc R A 1
C3 C 1.1895(6) 0.6303(4) 0.0466(4) 0.050(3) Uani 1 1 d . M .
H3 H 1.2454 0.6455 0.0547 0.060 Uiso 1 1 calc R . .
C4 C 1.1619(7) 0.6107(4) -0.0046(4) 0.050(3) Uani 1 1 d . . .
H4 H 1.1985 0.6136 -0.0323 0.060 Uiso 1 1 calc R M .
C5 C 1.0818(6) 0.5872(4) -0.0154(4) 0.041(2) Uani 1 1 d . M .
H5 H 1.0627 0.5731 -0.0504 0.049 Uiso 1 1 calc R . .
C6 C 0.9421(6) 0.5610(3) 0.0170(4) 0.041(3) Uani 1 1 d . M .
C7 C 0.8176(6) 0.5263(4) -0.0129(5) 0.047(3) Uani 1 1 d . M .
H7 H 0.7701 0.5118 -0.0348 0.057 Uiso 1 1 calc R . .
C8 C 0.8939(7) 0.5430(4) -0.0293(4) 0.049(3) Uani 1 1 d . . .
H8 H 0.9107 0.5425 -0.0641 0.058 Uiso 1 1 calc R M .
C9 C 0.7532(6) 0.5333(4) 0.0748(4) 0.048(3) Uani 1 1 d . . .
H9A H 0.7651 0.5106 0.1015 0.057 Uiso 1 1 calc R . .
H9B H 0.7009 0.5156 0.0560 0.057 Uiso 1 1 calc R . .
C10 C 0.7459(5) 0.5941(4) 0.1000(4) 0.039(2) Uani 1 1 d . . .
C11 C 0.7317(5) 0.6341(4) 0.0698(4) 0.043(3) Uani 1 1 d . . .
H11 H 0.7211 0.6207 0.0334 0.052 Uiso 1 1 calc R . .
C12 C 0.7438(5) 0.7092(4) 0.1413(3) 0.029(2) Uani 1 1 d . . .
C13 C 0.7559(5) 0.6727(4) 0.1737(4) 0.040(2) Uani 1 1 d . . .
H13 H 0.7635 0.6868 0.2102 0.048 Uiso 1 1 calc R . .
C14 C 0.7573(5) 0.6139(4) 0.1531(4) 0.045(3) Uani 1 1 d . . .
H14 H 0.7659 0.5879 0.1756 0.054 Uiso 1 1 calc R . .
C15 C 0.7439(5) 0.7720(3) 0.1577(3) 0.026(2) Uani 1 1 d . . .
C16 C 0.7315(5) 0.8567(4) 0.1293(3) 0.032(2) Uani 1 1 d . . .
H16 H 0.7282 0.8771 0.1015 0.038 Uiso 1 1 calc R . .
C17 C 0.7314(5) 0.8871(4) 0.1802(3) 0.033(2) Uani 1 1 d . . .
C18 C 0.7385(5) 0.8598(4) 0.2206(3) 0.033(2) Uani 1 1 d . . .
H18 H 0.7378 0.8801 0.2556 0.039 Uiso 1 1 calc R . .
C19 C 0.7470(5) 0.8006(4) 0.2094(3) 0.032(2) Uani 1 1 d . . .
H19 H 0.7547 0.7804 0.2368 0.038 Uiso 1 1 calc R . .
C20 C 0.7136(6) 0.9498(4) 0.1879(3) 0.039(2) Uani 1 1 d . . .
H20A H 0.7164 0.9670 0.2256 0.046 Uiso 1 1 calc R . .
H20B H 0.7559 0.9719 0.1704 0.046 Uiso 1 1 calc R . .
C21 C 0.5036(6) 0.9258(4) 0.1520(4) 0.042(2) Uani 1 1 d . N .
C22 C 0.5309(7) 0.9560(4) 0.1126(4) 0.049(3) Uani 1 1 d . . .
H22 H 0.4985 0.9636 0.0848 0.059 Uiso 1 1 calc R . .
C23 C 0.6119(7) 0.9717(4) 0.1223(4) 0.045(3) Uani 1 1 d . . .
H23 H 0.6482 0.9920 0.1022 0.055 Uiso 1 1 calc R . .
C24 C 0.4231(6) 0.8964(4) 0.1594(4) 0.042(2) Uani 1 1 d . . .
C25 C 0.3440(7) 0.8342(5) 0.2051(4) 0.057(3) Uani 1 1 d . . .
H25 H 0.3407 0.8135 0.2328 0.068 Uiso 1 1 calc R B 3
C26 C 0.2754(7) 0.8317(5) 0.1726(4) 0.062(3) Uani 1 1 d . N .
H26 H 0.2252 0.8091 0.1772 0.074 Uiso 1 1 calc R . .
C27 C 0.2824(7) 0.8625(5) 0.1338(5) 0.066(3) Uani 1 1 d . . .
H27 H 0.2363 0.8619 0.1111 0.079 Uiso 1 1 calc R N .
C28 C 0.3539(7) 0.8939(5) 0.1273(4) 0.055(3) Uani 1 1 d . N .
H28 H 0.3572 0.9150 0.0999 0.066 Uiso 1 1 calc R . .
C29 C 0.9570(5) 0.6493(4) 0.2039(4) 0.037(2) Uani 1 1 d . . .
C30 C 0.9547(6) 0.5509(4) 0.1750(4) 0.048(3) Uani 1 1 d . . .
H30 H 0.9667 0.5198 0.1484 0.058 Uiso 1 1 calc R C 2
C31 C 0.9175(7) 0.5383(4) 0.2192(4) 0.053(3) Uani 1 1 d . O .
H31 H 0.9049 0.4997 0.2238 0.063 Uiso 1 1 calc R . .
C32 C 0.8992(6) 0.5845(5) 0.2568(4) 0.052(3) Uani 1 1 d . . .
H32 H 0.8732 0.5777 0.2879 0.062 Uiso 1 1 calc R O .
C33 C 0.9183(6) 0.6401(4) 0.2495(4) 0.050(3) Uani 1 1 d . O .
H33 H 0.9054 0.6718 0.2751 0.060 Uiso 1 1 calc R . .
C34 C 0.9754(5) 0.7065(4) 0.1932(4) 0.036(2) Uani 1 1 d . O .
C35 C 0.9893(6) 0.7995(4) 0.1940(4) 0.039(2) Uani 1 1 d . O .
H35 H 0.9879 0.8400 0.2029 0.047 Uiso 1 1 calc R . .
C36 C 0.9598(6) 0.7603(4) 0.2229(4) 0.043(2) Uani 1 1 d . . .
H36 H 0.9343 0.7675 0.2557 0.051 Uiso 1 1 calc R O .
C37 C 1.0453(5) 0.7906(4) 0.1028(4) 0.040(2) Uani 1 1 d . . .
H37A H 1.1002 0.7788 0.0926 0.048 Uiso 1 1 calc R . .
H37B H 1.0490 0.8331 0.1088 0.048 Uiso 1 1 calc R . .
C38 C 0.9826(5) 0.7648(3) 0.0603(4) 0.034(2) Uani 1 1 d . . .
C39 C 0.9015(5) 0.7745(4) 0.0683(4) 0.035(2) Uani 1 1 d . . .
H39 H 0.8889 0.8008 0.0986 0.042 Uiso 1 1 calc R . .
C40 C 0.8565(5) 0.7125(3) -0.0100(3) 0.030(2) Uani 1 1 d . . .
C41 C 0.9388(6) 0.7021(4) -0.0207(4) 0.038(2) Uani 1 1 d . . .
H41 H 0.9512 0.6774 -0.0521 0.046 Uiso 1 1 calc R . .
C42 C 1.0012(6) 0.7283(4) 0.0150(4) 0.042(3) Uani 1 1 d . . .
H42 H 1.0568 0.7212 0.0084 0.050 Uiso 1 1 calc R . .
C43 C 0.7863(6) 0.6858(4) -0.0426(3) 0.035(2) Uani 1 1 d . . .
C44 C 0.6430(6) 0.6802(4) -0.0485(3) 0.033(2) Uani 1 1 d . . .
H44 H 0.5923 0.6886 -0.0326 0.039 Uiso 1 1 calc R . .
C45 C 0.6403(6) 0.6495(4) -0.0995(3) 0.036(2) Uani 1 1 d . . .
C46 C 0.7139(6) 0.6359(4) -0.1213(3) 0.041(2) Uani 1 1 d . . .
H46 H 0.7144 0.6146 -0.1560 0.049 Uiso 1 1 calc R . .
C47 C 0.7873(6) 0.6532(4) -0.0929(4) 0.040(2) Uani 1 1 d . . .
H47 H 0.8380 0.6430 -0.1075 0.048 Uiso 1 1 calc R . .
C48 C 0.5589(6) 0.6377(4) -0.1296(3) 0.039(2) Uani 1 1 d . . .
H48A H 0.5660 0.6166 -0.1655 0.047 Uiso 1 1 calc R . .
H48B H 0.5184 0.6140 -0.1123 0.047 Uiso 1 1 calc R . .
C49 C 0.5413(6) 0.7790(4) -0.1444(4) 0.044(3) Uani 1 1 d . P .
C50 C 0.4766(6) 0.7746(5) -0.1095(4) 0.047(3) Uani 1 1 d . . .
H50 H 0.4434 0.8037 -0.0948 0.057 Uiso 1 1 calc R . .
C51 C 0.4720(6) 0.7199(5) -0.1014(4) 0.044(2) Uani 1 1 d . . .
H51 H 0.4350 0.7032 -0.0792 0.053 Uiso 1 1 calc R . .
C52 C 0.5757(6) 0.8279(4) -0.1669(3) 0.044(3) Uani 1 1 d . . .
C53 C 0.6799(7) 0.8629(5) -0.2163(4) 0.052(3) Uani 1 1 d . . .
H53 H 0.7291 0.8573 -0.2349 0.062 Uiso 1 1 calc R D 2
C54 C 0.6457(7) 0.9152(5) -0.2130(4) 0.059(3) Uani 1 1 d . P .
H54 H 0.6708 0.9447 -0.2295 0.071 Uiso 1 1 calc R . .
C55 C 0.5750(7) 0.9227(5) -0.1853(4) 0.058(3) Uani 1 1 d . . .
H55 H 0.5509 0.9577 -0.1824 0.069 Uiso 1 1 calc R P .
C56 C 0.5383(7) 0.8786(4) -0.1612(4) 0.052(3) Uani 1 1 d . P .
H56 H 0.4897 0.8832 -0.1418 0.062 Uiso 1 1 calc R . .
C57 C 0.5661(6) 0.8068(4) 0.2792(4) 0.046(3) Uani 1 1 d . . .
C58 C 0.5566(7) 0.9034(5) 0.3093(4) 0.058(3) Uani 1 1 d . . .
H58 H 0.5307 0.9368 0.3072 0.069 Uiso 1 1 calc R E 1
C59 C 0.6175(7) 0.9080(5) 0.3473(4) 0.054(3) Uani 1 1 d . Q .
H59 H 0.6346 0.9437 0.3700 0.065 Uiso 1 1 calc R . .
C60 C 0.6518(7) 0.8598(5) 0.3510(4) 0.057(3) Uani 1 1 d . . .
H60 H 0.6939 0.8612 0.3768 0.068 Uiso 1 1 calc R Q .
C61 C 0.6258(6) 0.8080(4) 0.3172(4) 0.049(3) Uani 1 1 d . Q .
H61 H 0.6490 0.7739 0.3203 0.058 Uiso 1 1 calc R . .
C62 C 0.5398(6) 0.7555(4) 0.2410(4) 0.042(3) Uani 1 1 d . Q .
C63 C 0.5261(7) 0.6679(5) 0.1925(5) 0.058(3) Uani 1 1 d . Q .
H63 H 0.5328 0.6289 0.1779 0.070 Uiso 1 1 calc R . .
C64 C 0.5689(6) 0.7022(5) 0.2349(4) 0.053(3) Uani 1 1 d . . .
H64 H 0.6102 0.6915 0.2559 0.064 Uiso 1 1 calc R Q .
C65 C 0.4254(6) 0.6909(5) 0.1259(4) 0.054(3) Uani 1 1 d . . .
H65A H 0.3694 0.7026 0.1323 0.064 Uiso 1 1 calc R . .
H65B H 0.4200 0.6495 0.1093 0.064 Uiso 1 1 calc R . .
C66 C 0.4700(6) 0.7261(4) 0.0907(4) 0.044(3) Uani 1 1 d . . .
C67 C 0.5545(5) 0.7195(4) 0.0819(3) 0.038(2) Uani 1 1 d . . .
H67 H 0.5780 0.6903 0.0954 0.046 Uiso 1 1 calc R . .
C68 C 0.5680(6) 0.7933(4) 0.0366(3) 0.037(2) Uani 1 1 d . . .
C69 C 0.4861(6) 0.8010(4) 0.0427(4) 0.050(3) Uani 1 1 d . . .
H69 H 0.4634 0.8297 0.0280 0.060 Uiso 1 1 calc R . .
C70 C 0.4371(6) 0.7674(5) 0.0699(4) 0.046(3) Uani 1 1 d . . .
H70 H 0.3805 0.7727 0.0743 0.055 Uiso 1 1 calc R . .
C71 C 0.6288(6) 0.8283(4) 0.0102(3) 0.040(2) Uani 1 1 d . . .
C72 C 0.7645(6) 0.8411(4) -0.0121(3) 0.037(2) Uani 1 1 d . . .
H72 H 0.8189 0.8303 -0.0110 0.045 Uiso 1 1 calc R . .
C73 C 0.7512(6) 0.8843(4) -0.0386(3) 0.041(2) Uani 1 1 d . . .
C74 C 0.6725(6) 0.9019(4) -0.0387(3) 0.044(2) Uani 1 1 d . . .
H74 H 0.6614 0.9327 -0.0551 0.052 Uiso 1 1 calc R . .
C75 C 0.6095(6) 0.8726(4) -0.0137(4) 0.049(3) Uani 1 1 d . . .
H75 H 0.5548 0.8831 -0.0133 0.059 Uiso 1 1 calc R . .
C76 C 0.8216(6) 0.9085(4) -0.0673(4) 0.050(3) Uani 1 1 d . . .
H76A H 0.8010 0.9336 -0.0896 0.060 Uiso 1 1 calc R . .
H76B H 0.8630 0.9323 -0.0420 0.060 Uiso 1 1 calc R . .
C77 C 0.8569(6) 0.7830(4) -0.1528(4) 0.043(3) Uani 1 1 d . R .
C78 C 0.9329(7) 0.7907(5) -0.1244(4) 0.059(3) Uani 1 1 d . . .
H78 H 0.9754 0.7661 -0.1281 0.070 Uiso 1 1 calc R . .
C79 C 0.9309(7) 0.8419(5) -0.0904(4) 0.057(3) Uani 1 1 d . . .
H79 H 0.9724 0.8596 -0.0649 0.069 Uiso 1 1 calc R . .
C80 C 0.8238(6) 0.7345(4) -0.1925(4) 0.044(3) Uani 1 1 d . . .
C81 C 0.7126(7) 0.6875(5) -0.2458(4) 0.058(3) Uani 1 1 d . . .
H81 H 0.6579 0.6877 -0.2587 0.070 Uiso 1 1 calc R F 1
C82 C 0.7531(9) 0.6410(5) -0.2639(4) 0.064(3) Uani 1 1 d . R .
H82 H 0.7272 0.6089 -0.2883 0.077 Uiso 1 1 calc R . .
C83 C 0.8333(9) 0.6418(5) -0.2457(5) 0.065(3) Uani 1 1 d . . .
H83 H 0.8636 0.6103 -0.2580 0.078 Uiso 1 1 calc R R .
C84 C 0.8684(6) 0.6871(4) -0.2106(4) 0.051(3) Uani 1 1 d . R .
H84 H 0.9233 0.6873 -0.1980 0.062 Uiso 1 1 calc R . .
C85 C 0.6447(6) 0.2775(4) 0.2251(4) 0.043(2) Uani 1 1 d . . .
C86 C 0.7592(7) 0.3170(5) 0.1860(4) 0.059(3) Uani 1 1 d . . .
H86 H 0.8134 0.3139 0.1734 0.070 Uiso 1 1 calc R G 2
C87 C 0.7214(8) 0.3655(5) 0.1837(4) 0.064(3) Uani 1 1 d . S .
H87 H 0.7488 0.3958 0.1692 0.077 Uiso 1 1 calc R . .
C88 C 0.6444(8) 0.3695(5) 0.2024(4) 0.060(3) Uani 1 1 d . . .
H88 H 0.6176 0.4026 0.2008 0.071 Uiso 1 1 calc R S .
C89 C 0.6055(6) 0.3260(4) 0.2236(4) 0.051(3) Uani 1 1 d . S .
H89 H 0.5519 0.3289 0.2371 0.061 Uiso 1 1 calc R . .
C90 C 0.6073(6) 0.2290(4) 0.2472(4) 0.044(3) Uani 1 1 d . S .
C91 C 0.5338(6) 0.1713(4) 0.2902(4) 0.042(2) Uani 1 1 d . S .
H91 H 0.4935 0.1546 0.3105 0.050 Uiso 1 1 calc R . .
C92 C 0.5367(6) 0.2247(4) 0.2774(4) 0.047(3) Uani 1 1 d . . .
H92 H 0.4992 0.2526 0.2868 0.056 Uiso 1 1 calc R S .
C93 C 0.6369(6) 0.0978(4) 0.2799(4) 0.043(2) Uani 1 1 d . . .
H93A H 0.6510 0.0724 0.2473 0.051 Uiso 1 1 calc R . .
H93B H 0.5972 0.0752 0.2987 0.051 Uiso 1 1 calc R . .
C94 C 0.7134(6) 0.1196(4) 0.3133(3) 0.040(2) Uani 1 1 d . . .
C95 C 0.7066(6) 0.1598(4) 0.3601(3) 0.038(2) Uani 1 1 d . . .
H95 H 0.6531 0.1693 0.3702 0.046 Uiso 1 1 calc R . .
C96 C 0.8467(6) 0.1707(4) 0.3768(3) 0.036(2) Uani 1 1 d . . .
C97 C 0.8589(6) 0.1310(4) 0.3327(4) 0.040(2) Uani 1 1 d . . .
H97 H 0.9128 0.1211 0.3243 0.048 Uiso 1 1 calc R . .
C98 C 0.7912(6) 0.1057(4) 0.3007(4) 0.042(2) Uani 1 1 d . . .
H98 H 0.7988 0.0785 0.2699 0.050 Uiso 1 1 calc R . .
C99 C 0.9126(6) 0.2008(4) 0.4146(3) 0.035(2) Uani 1 1 d . . .
C100 C 0.9391(6) 0.2684(4) 0.4910(3) 0.037(2) Uani 1 1 d . . .
H100 H 0.9199 0.2960 0.5183 0.045 Uiso 1 1 calc R . .
C101 C 1.0214(6) 0.2596(4) 0.4930(3) 0.037(2) Uani 1 1 d . . .
C102 C 1.0493(6) 0.2206(4) 0.4529(3) 0.037(2) Uani 1 1 d . . .
H102 H 1.1058 0.2140 0.4521 0.044 Uiso 1 1 calc R . .
C103 C 0.9946(6) 0.1912(4) 0.4138(4) 0.039(2) Uani 1 1 d . . .
H103 H 1.0135 0.1641 0.3861 0.047 Uiso 1 1 calc R . .
C104 C 1.0742(6) 0.2893(4) 0.5404(3) 0.042(2) Uani 1 1 d . . .
H10A H 1.1283 0.2739 0.5394 0.050 Uiso 1 1 calc R . .
H10B H 1.0839 0.3313 0.5411 0.050 Uiso 1 1 calc R . .
C105 C 0.9643(6) 0.2265(4) 0.6331(4) 0.043(2) Uani 1 1 d . T .
C106 C 0.9518(6) 0.2835(5) 0.6541(4) 0.051(3) Uani 1 1 d . . .
H106 H 0.9205 0.2968 0.6836 0.061 Uiso 1 1 calc R . .
C107 C 0.9941(6) 0.3156(4) 0.6234(4) 0.047(3) Uani 1 1 d . . .
H107 H 0.9975 0.3563 0.6270 0.057 Uiso 1 1 calc R . .
C108 C 0.9325(5) 0.1734(4) 0.6493(3) 0.040(2) Uani 1 1 d . . .
C109 C 0.9241(6) 0.0723(5) 0.6308(4) 0.053(3) Uani 1 1 d . . .
H109 H 0.9395 0.0383 0.6094 0.064 Uiso 1 1 calc R H 2
C110 C 0.8744(6) 0.0673(5) 0.6707(4) 0.053(3) Uani 1 1 d . T .
H110 H 0.8551 0.0306 0.6780 0.064 Uiso 1 1 calc R . .
C111 C 0.8522(6) 0.1178(5) 0.7011(4) 0.058(3) Uani 1 1 d . . .
H111 H 0.8162 0.1156 0.7292 0.069 Uiso 1 1 calc R T .
C112 C 0.8816(6) 0.1707(5) 0.6909(4) 0.047(3) Uani 1 1 d . T .
H112 H 0.8671 0.2050 0.7122 0.056 Uiso 1 1 calc R . .
C113 C 0.8944(6) 0.1809(4) 0.2126(3) 0.037(2) Uani 1 1 d . . .
C114 C 0.7849(6) 0.1382(5) 0.1565(4) 0.048(3) Uani 1 1 d . . .
H114 H 0.7322 0.1406 0.1417 0.058 Uiso 1 1 calc R I 1
C115 C 0.8204(7) 0.0884(4) 0.1415(4) 0.046(3) Uani 1 1 d . U .
H115 H 0.7939 0.0571 0.1166 0.055 Uiso 1 1 calc R . .
C116 C 0.8966(6) 0.0854(4) 0.1640(4) 0.047(3) Uani 1 1 d . . .
H116 H 0.9232 0.0514 0.1552 0.056 Uiso 1 1 calc R U .
C117 C 0.9335(6) 0.1320(4) 0.1992(3) 0.044(3) Uani 1 1 d . U .
H117 H 0.9863 0.1305 0.2142 0.053 Uiso 1 1 calc R . .
C118 C 0.9322(6) 0.2315(4) 0.2495(3) 0.039(2) Uani 1 1 d . U .
C119 C 1.0067(6) 0.2931(4) 0.3107(4) 0.042(2) Uani 1 1 d . U .
H119 H 1.0477 0.3108 0.3366 0.050 Uiso 1 1 calc R . .
C120 C 1.0023(6) 0.2384(4) 0.2819(4) 0.043(2) Uani 1 1 d . . .
H120 H 1.0395 0.2107 0.2836 0.051 Uiso 1 1 calc R U .
C121 C 0.9105(6) 0.3700(4) 0.3196(3) 0.039(2) Uani 1 1 d . . .
H12A H 0.8987 0.3922 0.2925 0.046 Uiso 1 1 calc R . .
H12B H 0.9519 0.3940 0.3449 0.046 Uiso 1 1 calc R . .
C122 C 0.8327(6) 0.3557(4) 0.3470(3) 0.041(2) Uani 1 1 d . . .
C123 C 0.8341(6) 0.3213(4) 0.3846(3) 0.040(2) Uani 1 1 d . . .
H123 H 0.8861 0.3116 0.3947 0.048 Uiso 1 1 calc R . .
C124 C 0.6934(6) 0.3151(4) 0.3929(3) 0.038(2) Uani 1 1 d . . .
C125 C 0.6874(6) 0.3519(4) 0.3568(4) 0.043(3) Uani 1 1 d . . .
H125 H 0.6355 0.3629 0.3484 0.052 Uiso 1 1 calc R . .
C126 C 0.7571(7) 0.3713(4) 0.3345(4) 0.044(3) Uani 1 1 d . . .
H126 H 0.7537 0.3957 0.3099 0.053 Uiso 1 1 calc R . .
C127 C 0.6248(6) 0.2878(4) 0.4184(4) 0.042(3) Uani 1 1 d . . .
C128 C 0.5870(6) 0.2210(4) 0.4705(4) 0.043(2) Uani 1 1 d . . .
H128 H 0.6020 0.1930 0.4892 0.051 Uiso 1 1 calc R . .
C129 C 0.5055(6) 0.2305(4) 0.4687(4) 0.043(3) Uani 1 1 d . . .
C130 C 0.4828(6) 0.2703(4) 0.4399(4) 0.045(3) Uani 1 1 d . . .
H130 H 0.4269 0.2779 0.4380 0.054 Uiso 1 1 calc R . .
C131 C 0.5433(6) 0.2987(4) 0.4140(4) 0.046(3) Uani 1 1 d . . .
H131 H 0.5291 0.3254 0.3935 0.055 Uiso 1 1 calc R . .
C132 C 0.4470(6) 0.2015(4) 0.5018(4) 0.054(3) Uani 1 1 d . . .
H13A H 0.3913 0.2138 0.4986 0.065 Uiso 1 1 calc R . .
H13B H 0.4429 0.1592 0.4898 0.065 Uiso 1 1 calc R . .
C133 C 0.5273(6) 0.2789(5) 0.6213(4) 0.049(3) Uani 1 1 d . V .
C134 C 0.5523(6) 0.2260(5) 0.6275(4) 0.048(3) Uani 1 1 d . . .
H134 H 0.5847 0.2183 0.6553 0.058 Uiso 1 1 calc R . .
C135 C 0.5194(6) 0.1882(5) 0.5848(4) 0.051(3) Uani 1 1 d . . .
H135 H 0.5253 0.1483 0.5764 0.062 Uiso 1 1 calc R . .
C136 C 0.5486(6) 0.3360(4) 0.6535(4) 0.045(3) Uani 1 1 d . . .
C137 C 0.5471(6) 0.4362(5) 0.6594(4) 0.052(3) Uani 1 1 d . . .
H137 H 0.5336 0.4673 0.6441 0.062 Uiso 1 1 calc R J 1
C138 C 0.5859(7) 0.4469(5) 0.7088(4) 0.057(3) Uani 1 1 d . V .
H138 H 0.5980 0.4852 0.7279 0.068 Uiso 1 1 calc R . .
C139 C 0.6062(6) 0.4010(5) 0.7291(4) 0.052(3) Uani 1 1 d . . .
H139 H 0.6334 0.4075 0.7624 0.063 Uiso 1 1 calc R V .
C140 C 0.5872(6) 0.3459(5) 0.7015(4) 0.051(3) Uani 1 1 d . V .
H140 H 0.6011 0.3144 0.7159 0.062 Uiso 1 1 calc R . .
C141 C 1.1425(7) 0.1301(4) 0.5562(4) 0.057(3) Uani 1 1 d . . .
H141 H 1.1526 0.1465 0.5921 0.069 Uiso 1 1 calc R K 3
C142 C 1.0519(7) 0.0818(4) 0.4890(4) 0.046(3) Uani 1 1 d . . .
C143 C 1.1143(7) 0.0831(4) 0.4534(4) 0.054(3) Uani 1 1 d . W .
H143 H 1.1034 0.0669 0.4175 0.065 Uiso 1 1 calc R . .
C144 C 1.1930(7) 0.1083(4) 0.4707(5) 0.053(3) Uani 1 1 d . . .
H144 H 1.2368 0.1087 0.4470 0.064 Uiso 1 1 calc R W .
C145 C 1.2064(6) 0.1324(5) 0.5224(4) 0.053(3) Uani 1 1 d . W .
H145 H 1.2595 0.1506 0.5349 0.064 Uiso 1 1 calc R . .
C146 C 0.9660(6) 0.0573(4) 0.4715(4) 0.043(2) Uani 1 1 d . W .
C147 C 0.8504(7) 0.0225(4) 0.4281(4) 0.047(3) Uani 1 1 d . W .
H147 H 0.8095 0.0076 0.4014 0.056 Uiso 1 1 calc R . .
C148 C 0.9315(7) 0.0385(4) 0.4209(4) 0.053(3) Uani 1 1 d . . .
H148 H 0.9587 0.0373 0.3887 0.063 Uiso 1 1 calc R W .
C149 C 0.7612(6) 0.0358(4) 0.5075(4) 0.045(3) Uani 1 1 d . . .
H14A H 0.7625 0.0164 0.5378 0.054 Uiso 1 1 calc R . .
H14B H 0.7141 0.0168 0.4840 0.054 Uiso 1 1 calc R . .
C150 C 0.7512(5) 0.0999(4) 0.5263(4) 0.036(2) Uani 1 1 d . . .
C151 C 0.7559(5) 0.1345(4) 0.4896(4) 0.040(2) Uani 1 1 d . . .
H151 H 0.7590 0.1169 0.4539 0.048 Uiso 1 1 calc R . .
C152 C 0.7526(5) 0.2161(4) 0.5540(4) 0.039(2) Uani 1 1 d . . .
C153 C 0.7453(5) 0.1835(4) 0.5913(3) 0.038(2) Uani 1 1 d . . .
H153 H 0.7404 0.2013 0.6268 0.046 Uiso 1 1 calc R . .
C154 C 0.7450(6) 0.1249(4) 0.5779(4) 0.047(3) Uani 1 1 d . . .
H154 H 0.7405 0.1019 0.6039 0.056 Uiso 1 1 calc R . .
C155 C 0.7563(5) 0.2801(4) 0.5630(3) 0.033(2) Uani 1 1 d . . .
C156 C 0.7651(5) 0.3589(4) 0.5234(4) 0.039(2) Uani 1 1 d . . .
H156 H 0.7718 0.3750 0.4929 0.046 Uiso 1 1 calc R . .
C157 C 0.7557(5) 0.3963(4) 0.5717(4) 0.041(2) Uani 1 1 d . . .
C158 C 0.7489(5) 0.3725(4) 0.6154(4) 0.044(3) Uani 1 1 d . . .
H158 H 0.7433 0.3964 0.6485 0.053 Uiso 1 1 calc R . .
C159 C 0.7502(5) 0.3140(4) 0.6115(4) 0.041(2) Uani 1 1 d . . .
H159 H 0.7470 0.2974 0.6419 0.050 Uiso 1 1 calc R . .
C160 C 0.7478(6) 0.4591(4) 0.5716(4) 0.050(3) Uani 1 1 d . . .
H16A H 0.7368 0.4795 0.6071 0.059 Uiso 1 1 calc R . .
H16B H 0.7995 0.4779 0.5599 0.059 Uiso 1 1 calc R . .
C161 C 0.5561(6) 0.4352(3) 0.5026(4) 0.043(3) Uani 1 1 d . X .
C162 C 0.6035(6) 0.4547(4) 0.4638(4) 0.044(3) Uani 1 1 d . . .
H162 H 0.5861 0.4565 0.4294 0.052 Uiso 1 1 calc R . .
C163 C 0.6802(6) 0.4705(4) 0.4864(4) 0.042(3) Uani 1 1 d . . .
H163 H 0.7272 0.4858 0.4702 0.051 Uiso 1 1 calc R . .
C164 C 0.4698(6) 0.4113(4) 0.5008(4) 0.039(2) Uani 1 1 d . . .
C165 C 0.3640(7) 0.3633(4) 0.5403(4) 0.054(3) Uani 1 1 d . . .
H165 H 0.3455 0.3453 0.5683 0.065 Uiso 1 1 calc R L 2
C166 C 0.3095(6) 0.3633(4) 0.4997(5) 0.054(3) Uani 1 1 d . X .
H166 H 0.2538 0.3470 0.5006 0.065 Uiso 1 1 calc R . .
C167 C 0.3362(7) 0.3871(4) 0.4581(4) 0.048(3) Uani 1 1 d . . .
H167 H 0.2999 0.3865 0.4293 0.058 Uiso 1 1 calc R X .
C168 C 0.4157(6) 0.4115(4) 0.4590(4) 0.039(2) Uani 1 1 d . X .
H168 H 0.4348 0.4289 0.4308 0.047 Uiso 1 1 calc R . .
B1 B 0.9258(7) 0.9390(4) 0.0803(4) 0.034(3) Uani 1 1 d . . .
B3 B 0.3911(10) 0.6104(7) -0.0249(6) 0.075(4) Uani 1 1 d . . .
B4 B 0.7607(8) 0.7016(6) 0.3469(5) 0.055(3) Uani 1 1 d . . .
B5 B 0.2308(4) 0.6987(3) 0.2410(3) 0.050(3) Uani 1 1 d D . .
B6 B -0.0312(8) 0.3875(6) 0.1555(6) 0.063(4) Uani 1 1 d . . .
B7 B 0.1090(8) 0.3896(4) 0.4315(5) 0.057(4) Uani 1 1 d D . .
B8 B 0.1243(9) 0.0953(6) 0.3056(5) 0.062(4) Uani 1 1 d . . .
B9 B 0.4670(10) 0.4077(6) 0.3137(6) 0.073(4) Uani 1 1 d . . .
B10 B 0.5623(10) 0.0612(6) 0.4141(7) 0.073(4) Uani 1 1 d . . .
N1 N 1.0559(5) 0.6048(3) 0.0754(3) 0.043(2) Uani 1 1 d . M 1
H1 H 1.0220 0.6033 0.1012 0.052 Uiso 0.50 1 calc PR M 1
N2 N 0.8966(5) 0.5552(3) 0.0584(3) 0.043(2) Uani 1 1 d . . .
N3 N 0.8208(5) 0.5335(3) 0.0381(4) 0.045(2) Uani 1 1 d . M .
N4 N 0.7320(4) 0.6905(3) 0.0887(3) 0.0283(17) Uani 1 1 d . . .
N5 N 0.7359(4) 0.8003(3) 0.1177(2) 0.0251(17) Uani 1 1 d . . .
N6 N 0.6323(5) 0.9534(3) 0.1663(3) 0.0385(19) Uani 1 1 d . N .
N7 N 0.5662(5) 0.9240(3) 0.1851(3) 0.041(2) Uani 1 1 d . . .
N8 N 0.4166(5) 0.8663(4) 0.1978(3) 0.050(2) Uani 1 1 d . N 3
H8A H 0.4596 0.8671 0.2187 0.060 Uiso 0.50 1 calc PR N 3
N9 N 0.9745(5) 0.6038(3) 0.1677(3) 0.0391(19) Uani 1 1 d . O 2
H9 H 0.9993 0.6096 0.1391 0.047 Uiso 0.50 1 calc PR O 2
N10 N 1.0124(4) 0.7138(3) 0.1490(3) 0.0369(19) Uani 1 1 d . . .
N11 N 1.0208(4) 0.7705(3) 0.1506(3) 0.0362(19) Uani 1 1 d . O .
N12 N 0.8399(4) 0.7487(3) 0.0352(3) 0.0282(17) Uani 1 1 d . . .
N13 N 0.7120(4) 0.6984(3) -0.0208(3) 0.0294(17) Uani 1 1 d . . .
N14 N 0.5297(5) 0.6934(3) -0.1309(3) 0.041(2) Uani 1 1 d . P .
N15 N 0.5733(5) 0.7287(4) -0.1574(3) 0.042(2) Uani 1 1 d . . .
N16 N 0.6453(5) 0.8218(3) -0.1944(3) 0.046(2) Uani 1 1 d . P 2
H16I H 0.6677 0.7893 -0.1975 0.055 Uiso 0.50 1 calc PR P 2
N17 N 0.5319(5) 0.8547(4) 0.2752(3) 0.047(2) Uani 1 1 d . Q 1
H17 H 0.4940 0.8541 0.2508 0.057 Uiso 0.50 1 calc PR Q 1
N18 N 0.4812(5) 0.7556(4) 0.2046(3) 0.050(2) Uani 1 1 d . . .
N19 N 0.4735(5) 0.7004(4) 0.1761(3) 0.050(2) Uani 1 1 d . Q .
N20 N 0.6021(4) 0.7520(3) 0.0560(3) 0.0339(19) Uani 1 1 d . . .
N21 N 0.7064(4) 0.8138(3) 0.0117(3) 0.0338(18) Uani 1 1 d U . .
N22 N 0.8599(5) 0.8628(3) -0.0993(3) 0.045(2) Uani 1 1 d . R .
N23 N 0.8122(5) 0.8264(3) -0.1375(3) 0.044(2) Uani 1 1 d . . .
N24 N 0.7461(6) 0.7330(3) -0.2107(3) 0.046(2) Uani 1 1 d . R 1
H24 H 0.7173 0.7619 -0.1996 0.056 Uiso 0.50 1 calc PR R 1
N25 N 0.7202(5) 0.2748(3) 0.2058(3) 0.047(2) Uani 1 1 d . S 2
H25A H 0.7448 0.2438 0.2063 0.057 Uiso 0.50 1 calc PR S 2
N26 N 0.6466(5) 0.1815(3) 0.2424(3) 0.045(2) Uani 1 1 d . . .
N27 N 0.6005(5) 0.1467(3) 0.2680(3) 0.0387(19) Uani 1 1 d . S .
N28 N 0.7701(5) 0.1847(3) 0.3902(3) 0.0342(18) Uani 1 1 d . . .
N29 N 0.8854(4) 0.2414(3) 0.4540(3) 0.0344(18) Uani 1 1 d . . .
N30 N 1.0310(4) 0.2788(3) 0.5865(3) 0.042(2) Uani 1 1 d . T .
N31 N 1.0128(5) 0.2234(3) 0.5912(3) 0.043(2) Uani 1 1 d . . .
N32 N 0.9529(5) 0.1236(4) 0.6201(3) 0.045(2) Uani 1 1 d . T 2
H32A H 0.9857 0.1251 0.5936 0.054 Uiso 0.50 1 calc PR T 2
N33 N 0.8202(5) 0.1841(3) 0.1909(3) 0.045(2) Uani 1 1 d . U 1
H33A H 0.7954 0.2156 0.1991 0.054 Uiso 0.50 1 calc PR U 1
N34 N 0.8938(5) 0.2797(4) 0.2590(3) 0.047(2) Uani 1 1 d . . .
N35 N 0.9429(5) 0.3169(3) 0.2957(3) 0.042(2) Uani 1 1 d . U .
N36 N 0.7682(5) 0.3014(3) 0.4069(3) 0.0347(18) Uani 1 1 d . . .
N37 N 0.6466(5) 0.2496(3) 0.4470(3) 0.0376(19) Uani 1 1 d . . .
N38 N 0.4771(5) 0.2172(4) 0.5565(3) 0.049(2) Uani 1 1 d . V .
N39 N 0.4828(5) 0.2743(3) 0.5772(3) 0.045(2) Uani 1 1 d . . .
N40 N 0.5293(5) 0.3826(4) 0.6341(3) 0.046(2) Uani 1 1 d . V 1
H40 H 0.5039 0.3765 0.6034 0.056 Uiso 0.50 1 calc PR V 1
N41 N 1.0653(5) 0.1052(3) 0.5400(3) 0.050(2) Uani 1 1 d . W 3
H41A H 1.0251 0.1044 0.5622 0.060 Uiso 0.50 1 calc PR W 3
N42 N 0.9089(5) 0.0542(3) 0.5085(3) 0.0410(19) Uani 1 1 d . . .
N43 N 0.8384(5) 0.0316(3) 0.4797(3) 0.042(2) Uani 1 1 d . W .
N44 N 0.7566(4) 0.1918(3) 0.5017(3) 0.0359(19) Uani 1 1 d . . .
N45 N 0.7648(4) 0.3022(3) 0.5190(3) 0.0318(18) Uani 1 1 d . . .
N46 N 0.6785(5) 0.4609(3) 0.5354(3) 0.044(2) Uani 1 1 d . X .
N47 N 0.6031(5) 0.4385(3) 0.5460(3) 0.042(2) Uani 1 1 d . . .
N48 N 0.4427(5) 0.3879(3) 0.5416(3) 0.045(2) Uani 1 1 d . X 2
H48 H 0.4758 0.3886 0.5686 0.054 Uiso 0.50 1 calc PR X 2
C169 C 0.1773(14) 0.7214(10) 0.9498(8) 0.055(5) Uani 0.50 1 d P Y 1
H16C H 0.1327 0.7100 0.9719 0.082 Uiso 0.50 1 calc PR Y 1
H16D H 0.2003 0.6869 0.9315 0.082 Uiso 0.50 1 calc PR Y 1
H16E H 0.1553 0.7415 0.9242 0.082 Uiso 0.50 1 calc PR Y 1
C16A C 0.1932(13) 0.7594(11) 0.9372(8) 0.055(5) Uani 0.50 1 d P Y 2
H16F H 0.1627 0.7213 0.9249 0.082 Uiso 0.50 1 calc PR Y 2
H16G H 0.2295 0.7695 0.9098 0.082 Uiso 0.50 1 calc PR Y 2
H16H H 0.1541 0.7881 0.9457 0.082 Uiso 0.50 1 calc PR Y 2
N49 N 0.2402(8) 0.7585(5) 0.9812(5) 0.0988(18) Uani 1 1 d . . .
O1 O 0.2255(5) 0.7599(4) 1.0258(4) 0.0988(18) Uani 1 1 d . Y .
O2 O 0.3132(6) 0.7662(4) 0.9635(4) 0.0988(18) Uani 1 1 d . Y .
C170 C 0.658(2) 0.9694(15) 0.6428(15) 0.0968(18) Uani 0.50 1 d P Z 1
H17A H 0.6702 0.9871 0.6124 0.145 Uiso 0.50 1 calc PR Z 1
H17B H 0.6167 0.9359 0.6330 0.145 Uiso 0.50 1 calc PR Z 1
H17C H 0.7090 0.9569 0.6552 0.145 Uiso 0.50 1 calc PR Z 1
C19A C 0.651(2) 0.9502(14) 0.6476(15) 0.0968(18) Uani 0.50 1 d P Z 2
H19A H 0.6735 0.9575 0.6146 0.145 Uiso 0.50 1 calc PR Z 2
H19B H 0.6003 0.9230 0.6403 0.145 Uiso 0.50 1 calc PR Z 2
H19C H 0.6912 0.9338 0.6665 0.145 Uiso 0.50 1 calc PR Z 2
N50 N 0.6287(7) 1.0092(6) 0.6821(5) 0.0968(18) Uani 1 1 d . . .
O3 O 0.5767(5) 0.9993(4) 0.7143(4) 0.0968(18) Uani 1 1 d . Z .
O4 O 0.6555(5) 1.0573(4) 0.6764(4) 0.0968(18) Uani 1 1 d . Z .
C182 C 0.9457(8) 0.9624(5) 0.2489(5) 0.082(4) Uani 1 1 d . . .
H18A H 0.9241 0.9441 0.2139 0.123 Uiso 1 1 calc R . .
H18B H 1.0001 0.9504 0.2546 0.123 Uiso 1 1 calc R . .
H18C H 0.9507 1.0044 0.2523 0.123 Uiso 1 1 calc R . .
N55 N 0.8902(6) 0.9456(5) 0.2871(4) 0.064(3) Uani 1 1 d . . .
O7 O 0.9043(5) 0.9018(4) 0.3034(4) 0.093(3) Uani 1 1 d . . .
O8 O 0.8325(5) 0.9725(3) 0.3011(3) 0.073(2) Uani 1 1 d . . .
C174 C 0.8884(10) -0.0207(7) 0.8239(6) 0.0676(17) Uani 0.75 1 d P A 1
H17D H 0.9278 -0.0328 0.7969 0.101 Uiso 0.75 1 calc PR A 1
H17E H 0.8462 -0.0530 0.8252 0.101 Uiso 0.75 1 calc PR A 1
H17F H 0.9177 -0.0088 0.8579 0.101 Uiso 0.75 1 calc PR A 1
N54 N 0.8393(8) 0.0397(6) 0.8084(5) 0.0676(17) Uani 0.75 1 d P A 1
O13 O 0.7673(6) 0.0350(4) 0.7840(4) 0.0676(17) Uani 0.75 1 d P A 1
O14 O 0.8831(6) 0.0777(4) 0.8074(4) 0.0676(17) Uani 0.75 1 d P A 1
C171 C 0.2427(12) 0.2566(6) 0.3568(6) 0.113(6) Uani 1 1 d . B .
H17G H 0.1976 0.2644 0.3807 0.170 Uiso 1 1 calc R . .
H17H H 0.2197 0.2392 0.3218 0.170 Uiso 1 1 calc R . .
H17I H 0.2770 0.2927 0.3554 0.170 Uiso 1 1 calc R . .
N53 N 0.2911(7) 0.2185(5) 0.3744(4) 0.093(4) Uani 1 1 d D . .
O11 O 0.3424(11) 0.1833(8) 0.3547(8) 0.086(4) Uani 0.50 1 d PD B 1
O12 O 0.2709(15) 0.2206(14) 0.4223(6) 0.086(4) Uani 0.50 1 d PD B 1
O11A O 0.3387(11) 0.2029(8) 0.3359(6) 0.086(4) Uani 0.50 1 d PD B 2
O12A O 0.2920(16) 0.2067(14) 0.4202(7) 0.086(4) Uani 0.50 1 d PD B 2
C183 C 0.158(2) 0.5325(11) 0.1881(11) 0.102(4) Uani 0.50 1 d P C 1
H18D H 0.1097 0.5074 0.1711 0.153 Uiso 0.50 1 calc PR C 1
H18E H 0.1635 0.5687 0.1750 0.153 Uiso 0.50 1 calc PR C 1
H18F H 0.1511 0.5408 0.2259 0.153 Uiso 0.50 1 calc PR C 1
N52 N 0.2196(14) 0.5085(9) 0.1784(8) 0.102(4) Uani 0.50 1 d PD C 1
O5 O 0.2622(12) 0.4858(7) 0.2087(7) 0.102(4) Uani 0.50 1 d PD C 1
O6 O 0.2700(13) 0.5116(7) 0.1406(8) 0.102(4) Uani 0.50 1 d PD C 1
C176 C 0.1209(14) 0.9448(9) -0.0079(8) 0.120(3) Uani 0.75 1 d P D 1
H17J H 0.1709 0.9719 -0.0071 0.179 Uiso 0.75 1 calc PR D 1
H17K H 0.0738 0.9663 0.0024 0.179 Uiso 0.75 1 calc PR D 1
H17L H 0.1107 0.9221 -0.0433 0.179 Uiso 0.75 1 calc PR D 1
N56 N 0.1316(13) 0.9071(10) 0.0276(9) 0.120(3) Uani 0.75 1 d P D 1
O19 O 0.1644(9) 0.9368(6) 0.0671(6) 0.120(3) Uani 0.75 1 d P D 1
O21 O 0.1145(10) 0.8631(7) 0.0107(7) 0.120(3) Uani 0.75 1 d P D 1
N57 N 0.6926(19) 0.5169(13) 0.2657(11) 0.061(3) Uiso 0.25 1 d PD E 1
O22 O 0.6530(17) 0.5483(11) 0.3007(11) 0.061(3) Uiso 0.25 1 d PD E 1
C173 C 0.709(3) 0.5030(19) 0.2068(17) 0.061(3) Uiso 0.25 1 d P E 1
H17M H 0.7577 0.5276 0.1993 0.092 Uiso 0.25 1 calc PR E 1
H17N H 0.6609 0.5100 0.1871 0.092 Uiso 0.25 1 calc PR E 1
H17O H 0.7185 0.4624 0.1967 0.092 Uiso 0.25 1 calc PR E 1
O23 O 0.7455(17) 0.4881(12) 0.2844(12) 0.061(3) Uiso 0.25 1 d PD E 1
N57A N 0.6835(17) 0.5157(14) 0.2300(11) 0.061(3) Uiso 0.25 1 d PD F 3
O22A O 0.6372(16) 0.5369(12) 0.2677(9) 0.061(3) Uiso 0.25 1 d PD F 3
C17A C 0.665(2) 0.4966(18) 0.1746(8) 0.061(3) Uiso 0.25 1 d PD F 3
H17P H 0.6514 0.4547 0.1669 0.092 Uiso 0.25 1 calc PR F 3
H17Q H 0.7138 0.5071 0.1551 0.092 Uiso 0.25 1 calc PR F 3
H17R H 0.6185 0.5151 0.1646 0.092 Uiso 0.25 1 calc PR F 3
O23A O 0.7297(18) 0.4968(13) 0.2620(9) 0.061(3) Uiso 0.25 1 d PD F 3
O5W O 0.4179(6) 0.0547(4) 0.5198(5) 0.085(3) Uani 0.75 1 d P G 2
O6W O 0.8465(19) 0.0101(12) 0.8304(11) 0.049(7) Uiso 0.25 1 d P H 2
O1W O 0.1387(13) 0.8777(9) 0.0501(9) 0.026(5) Uiso 0.25 1 d P I 6
O2W O 0.7809(19) 0.0107(12) 0.8350(11) 0.066(8) Uiso 0.25 1 d P J 3
O3W O 0.1141(14) 0.8438(10) -0.0303(10) 0.042(6) Uiso 0.25 1 d P K 5
O4W O 0.621(2) 0.5343(15) 0.2194(15) 0.093(10) Uiso 0.25 1 d P L 4
F1 F 0.9357(3) 0.8992(2) 0.0356(2) 0.0543(15) Uani 1 1 d . . .
F2 F 0.8451(3) 0.9546(2) 0.0798(2) 0.0561(15) Uani 1 1 d . . .
F3 F 0.9822(3) 0.9869(2) 0.0829(2) 0.0605(16) Uani 1 1 d . . .
F4 F 0.9353(4) 0.9141(3) 0.1231(2) 0.0676(17) Uani 1 1 d . . .
B2 B 0.3512(7) 0.9167(5) -0.0301(4) 0.1000(15) Uani 0.75 1 d PD M 1
F5 F 0.2789(6) 0.8834(4) -0.0231(4) 0.1000(15) Uani 0.75 1 d PD M 1
F6 F 0.3247(6) 0.9696(5) -0.0286(4) 0.1000(15) Uani 0.75 1 d PD M 1
F7 F 0.3851(6) 0.8985(4) -0.0775(4) 0.1000(15) Uani 0.75 1 d PD M 1
F8 F 0.4059(7) 0.9134(5) 0.0092(4) 0.1000(15) Uani 0.75 1 d PD M 1
B2A B 0.3708(14) 0.9440(11) -0.0112(9) 0.1000(15) Uani 0.25 1 d PD N 2
F5A F 0.3090(16) 0.9340(15) -0.0493(12) 0.1000(15) Uani 0.25 1 d PD N 2
F6A F 0.4158(18) 0.9960(10) -0.0130(12) 0.1000(15) Uani 0.25 1 d PD N 2
F7A F 0.4179(17) 0.8992(13) -0.0122(11) 0.1000(15) Uani 0.25 1 d PD N 2
F8A F 0.3211(17) 0.9539(13) 0.0312(11) 0.1000(15) Uani 0.25 1 d PD N 2
F9 F 0.4712(4) 0.6276(3) -0.0152(3) 0.083(2) Uani 1 1 d . . .
F10 F 0.3773(6) 0.5814(4) -0.0750(3) 0.126(3) Uani 1 1 d . . .
F11 F 0.3498(5) 0.6593(4) -0.0219(5) 0.142(4) Uani 1 1 d . . .
F12 F 0.3563(4) 0.5773(3) 0.0093(3) 0.081(2) Uani 1 1 d . . .
F13 F 0.7852(5) 0.7277(4) 0.3056(3) 0.0683(12) Uani 0.75 1 d P O .
F14 F 0.6777(5) 0.6742(4) 0.3345(3) 0.0683(12) Uani 0.75 1 d P O .
F15 F 0.7471(6) 0.7441(5) 0.3899(4) 0.0683(12) Uani 0.75 1 d P O .
F16 F 0.8100(9) 0.6654(6) 0.3589(4) 0.0683(12) Uani 0.75 1 d P O .
F13A F 0.8216(17) 0.7452(12) 0.3228(10) 0.0683(12) Uani 0.25 1 d P O 2
F14A F 0.811(3) 0.6558(18) 0.3455(12) 0.0683(12) Uani 0.25 1 d P O 2
F15A F 0.7165(17) 0.6823(11) 0.3056(10) 0.0683(12) Uani 0.25 1 d P O 2
F16A F 0.767(2) 0.7335(15) 0.3977(13) 0.0683(12) Uani 0.25 1 d P O 2
F17 F 0.1641(4) 0.7189(4) 0.2201(3) 0.0677(12) Uani 0.75 1 d PD P 1
F18 F 0.2788(5) 0.6723(6) 0.2018(4) 0.0677(12) Uani 0.75 1 d PD P 1
F19 F 0.2777(6) 0.7419(4) 0.2761(3) 0.0677(12) Uani 0.75 1 d PD P 1
F20 F 0.2014(5) 0.6542(4) 0.2668(3) 0.0677(12) Uani 0.75 1 d PD P 1
F17A F 0.2933(13) 0.6800(19) 0.2086(12) 0.0677(12) Uani 0.25 1 d PD P 2
F18A F 0.1710(12) 0.6662(10) 0.2636(9) 0.0677(12) Uani 0.25 1 d PD P 2
F19A F 0.2000(14) 0.7329(9) 0.2084(8) 0.0677(12) Uani 0.25 1 d PD P 2
F20A F 0.2698(14) 0.7388(8) 0.2819(6) 0.0677(12) Uani 0.25 1 d PD P 2
F21 F -0.0406(4) 0.3277(3) 0.1385(3) 0.087(2) Uani 1 1 d . . .
F22 F -0.0235(4) 0.4007(3) 0.2090(2) 0.0720(18) Uani 1 1 d . . .
F23 F 0.0363(4) 0.4105(3) 0.1325(2) 0.0764(19) Uani 1 1 d . . .
F24 F -0.1008(4) 0.4095(3) 0.1393(2) 0.0793(19) Uani 1 1 d . . .
F25 F 0.0250(4) 0.3807(3) 0.4296(3) 0.087(2) Uani 1 1 d . Q .
F26 F 0.117(2) 0.415(2) 0.389(2) 0.111(10) Uani 0.50 1 d P Q 1
F26A F 0.151(2) 0.396(2) 0.384(2) 0.111(10) Uani 0.50 1 d P Q 2
F27 F 0.1422(4) 0.4306(3) 0.4710(3) 0.095(2) Uani 1 1 d . Q .
F28 F 0.136(6) 0.341(2) 0.4455(19) 0.089(12) Uani 0.50 1 d PD Q 1
F28A F 0.139(6) 0.337(2) 0.4239(19) 0.089(12) Uani 0.50 1 d PD Q 2
F29 F 0.1283(5) 0.1341(4) 0.2693(3) 0.112(3) Uani 1 1 d . . .
F30 F 0.1530(4) 0.1351(4) 0.3522(3) 0.107(3) Uani 1 1 d . . .
F31 F 0.0455(4) 0.0773(3) 0.3138(3) 0.087(2) Uani 1 1 d . . .
F32 F 0.1749(4) 0.0569(3) 0.2937(3) 0.099(3) Uani 1 1 d . . .
F33 F 0.4620(5) 0.3504(3) 0.3180(2) 0.090(2) Uani 1 1 d . . .
F34 F 0.4019(4) 0.4333(3) 0.3383(2) 0.0757(19) Uani 1 1 d . . .
F35 F 0.4678(4) 0.4123(3) 0.2616(2) 0.079(2) Uani 1 1 d . . .
F36 F 0.5417(5) 0.4364(3) 0.3375(3) 0.093(2) Uani 1 1 d . . .
F37 F 0.5061(4) 0.0126(3) 0.4082(3) 0.090(2) Uani 1 1 d . . .
F38 F 0.6401(4) 0.0487(3) 0.3999(3) 0.0798(19) Uani 1 1 d . . .
F39 F 0.5662(4) 0.0884(3) 0.4674(3) 0.089(2) Uani 1 1 d . . .
F40 F 0.5344(4) 0.1003(3) 0.3856(3) 0.086(2) Uani 1 1 d . . .
Fe1 Fe 0.72148(7) 0.75043(5) 0.04787(5) 0.0311(4) Uani 1 1 d . . .
Fe2 Fe 0.76561(8) 0.24525(5) 0.45321(5) 0.0360(4) Uani 1 1 d . . .

loop_
_atom_site_aniso_label
_atom_site_aniso_U_11
_atom_site_aniso_U_22
_atom_site_aniso_U_33
_atom_site_aniso_U_23
_atom_site_aniso_U_13
_atom_site_aniso_U_12
C1 0.058(7) 0.032(5) 0.043(7) 0.013(5) -0.003(6) 0.020(5)
C2 0.058(8) 0.039(6) 0.047(7) 0.001(5) -0.011(6) 0.006(5)
C3 0.050(7) 0.041(6) 0.059(8) 0.007(5) 0.003(7) 0.011(5)
C4 0.068(8) 0.042(6) 0.042(7) 0.005(5) 0.012(6) 0.021(5)
C5 0.035(6) 0.050(6) 0.040(6) 0.014(5) -0.002(5) 0.008(5)
C6 0.053(7) 0.022(5) 0.045(7) -0.001(5) 0.002(6) 0.004(5)
C7 0.040(7) 0.038(6) 0.061(9) -0.002(5) -0.004(6) 0.012(5)
C8 0.057(7) 0.045(6) 0.043(7) -0.001(5) -0.009(6) 0.022(5)
C9 0.045(6) 0.049(6) 0.050(6) 0.011(5) 0.002(5) 0.006(5)
C10 0.029(5) 0.035(6) 0.057(8) 0.015(6) 0.003(5) 0.008(4)
C11 0.034(6) 0.046(7) 0.044(6) -0.005(6) 0.009(5) 0.002(5)
C12 0.017(5) 0.042(6) 0.029(6) 0.005(5) -0.001(4) 0.010(4)
C13 0.043(6) 0.048(7) 0.032(6) 0.014(5) -0.005(5) 0.009(5)
C14 0.040(6) 0.043(7) 0.056(8) 0.019(5) 0.008(5) 0.009(4)
C15 0.016(5) 0.040(6) 0.024(6) 0.012(5) 0.009(4) 0.001(4)
C16 0.025(5) 0.039(6) 0.035(6) 0.015(5) 0.001(4) 0.008(4)
C17 0.031(5) 0.045(6) 0.020(6) 0.003(5) 0.006(4) 0.001(4)
C18 0.034(5) 0.046(6) 0.016(5) 0.000(5) 0.004(4) 0.003(4)
C19 0.022(5) 0.047(6) 0.029(6) 0.012(5) -0.003(4) 0.006(4)
C20 0.045(6) 0.049(6) 0.020(5) 0.001(4) 0.002(5) 0.010(5)
C21 0.048(7) 0.054(6) 0.025(6) 0.005(5) -0.005(6) 0.020(5)
C22 0.054(8) 0.061(7) 0.037(6) 0.009(5) -0.005(5) 0.022(5)
C23 0.053(8) 0.051(6) 0.039(7) 0.018(5) 0.002(5) 0.017(5)
C24 0.047(7) 0.053(6) 0.032(6) 0.009(5) -0.013(5) 0.025(5)
C25 0.050(7) 0.076(8) 0.050(7) 0.018(6) 0.010(6) 0.025(6)
C26 0.057(8) 0.085(8) 0.040(7) 0.000(7) -0.008(6) 0.021(6)
C27 0.053(8) 0.089(9) 0.054(8) 0.000(7) -0.008(6) 0.031(7)
C28 0.053(8) 0.064(7) 0.052(7) 0.003(5) 0.001(6) 0.036(6)
C29 0.036(5) 0.046(6) 0.031(6) 0.012(5) -0.010(5) 0.007(5)
C30 0.058(7) 0.045(7) 0.041(7) 0.004(5) -0.003(5) 0.009(5)
C31 0.076(8) 0.046(6) 0.038(6) 0.015(6) -0.008(6) 0.001(5)
C32 0.058(7) 0.062(8) 0.035(6) 0.009(6) -0.007(5) 0.006(6)
C33 0.052(6) 0.054(7) 0.040(7) -0.001(5) -0.011(5) 0.002(5)
C34 0.031(5) 0.045(7) 0.032(6) 0.006(5) -0.006(5) 0.007(4)
C35 0.045(6) 0.038(5) 0.034(6) 0.002(5) -0.006(5) 0.012(5)
C36 0.044(6) 0.055(7) 0.031(6) 0.005(6) -0.008(5) 0.022(5)
C37 0.031(5) 0.043(5) 0.049(6) 0.011(5) 0.008(5) 0.012(4)
C38 0.030(6) 0.030(5) 0.049(7) 0.018(5) -0.003(5) 0.012(4)
C39 0.030(6) 0.037(5) 0.039(6) 0.010(5) 0.001(5) 0.009(4)
C40 0.037(6) 0.025(5) 0.029(6) 0.009(4) 0.009(5) 0.010(4)
C41 0.052(7) 0.034(5) 0.030(5) 0.002(4) 0.007(5) 0.016(5)
C42 0.036(6) 0.035(5) 0.058(7) 0.011(5) 0.016(6) 0.012(5)
C43 0.044(7) 0.039(5) 0.028(6) 0.015(5) 0.013(5) 0.013(5)
C44 0.030(6) 0.044(5) 0.025(6) 0.007(5) 0.005(5) 0.009(4)
C45 0.042(6) 0.044(5) 0.025(6) 0.013(5) 0.004(5) 0.010(5)
C46 0.054(7) 0.047(6) 0.021(5) 0.003(4) -0.006(6) 0.011(5)
C47 0.047(7) 0.042(5) 0.032(6) 0.006(5) 0.015(5) 0.013(5)
C48 0.052(6) 0.043(6) 0.021(5) 0.007(4) 0.005(5) 0.000(5)
C49 0.049(6) 0.054(7) 0.027(6) 0.004(5) -0.019(5) 0.003(6)
C50 0.045(6) 0.066(8) 0.029(6) 0.003(5) 0.002(5) 0.011(5)
C51 0.040(6) 0.063(7) 0.030(6) 0.014(5) -0.008(5) 0.004(5)
C52 0.055(7) 0.057(7) 0.019(5) 0.007(5) -0.010(5) 0.001(6)
C53 0.057(7) 0.058(7) 0.034(6) 0.001(6) -0.008(5) -0.003(6)
C54 0.063(8) 0.069(8) 0.043(7) 0.010(6) -0.020(6) -0.003(6)
C55 0.071(8) 0.057(7) 0.046(7) 0.010(6) -0.016(6) 0.013(6)
C56 0.065(7) 0.055(7) 0.034(6) 0.004(5) -0.007(5) 0.011(6)
C57 0.045(6) 0.054(7) 0.040(7) 0.006(6) 0.005(6) 0.020(5)
C58 0.071(8) 0.069(8) 0.037(6) 0.010(6) -0.004(6) 0.025(6)
C59 0.062(7) 0.063(8) 0.038(7) 0.004(5) -0.005(6) 0.013(6)
C60 0.056(7) 0.076(8) 0.036(6) 0.001(6) -0.010(5) 0.007(6)
C61 0.042(6) 0.063(7) 0.045(6) 0.015(6) -0.011(6) 0.018(5)
C62 0.032(6) 0.069(8) 0.028(6) 0.013(6) 0.006(5) 0.011(5)
C63 0.046(7) 0.073(8) 0.064(8) 0.024(7) 0.016(6) 0.026(7)
C64 0.053(7) 0.062(7) 0.049(7) 0.017(6) 0.003(6) 0.016(6)
C65 0.037(6) 0.078(7) 0.038(6) -0.009(6) -0.006(5) 0.002(5)
C66 0.028(6) 0.072(7) 0.027(6) -0.008(5) -0.003(5) 0.005(5)
C67 0.035(6) 0.051(6) 0.024(5) -0.005(5) -0.005(5) 0.003(5)
C68 0.039(7) 0.041(6) 0.028(5) -0.008(5) -0.017(5) 0.019(5)
C69 0.037(7) 0.066(7) 0.037(6) -0.018(5) -0.012(5) 0.017(5)
C70 0.020(5) 0.086(8) 0.028(6) -0.005(6) -0.008(5) 0.025(6)
C71 0.043(6) 0.045(6) 0.029(5) -0.006(5) -0.015(5) 0.021(5)
C72 0.046(6) 0.044(6) 0.019(5) -0.003(5) -0.009(4) 0.010(5)
C73 0.061(7) 0.048(6) 0.013(5) -0.001(5) -0.011(5) 0.012(5)
C74 0.053(7) 0.049(6) 0.029(6) 0.006(5) -0.018(5) 0.011(5)
C75 0.050(7) 0.051(6) 0.042(6) -0.007(5) -0.019(5) 0.016(5)
C76 0.075(7) 0.043(6) 0.029(6) 0.009(5) -0.010(6) -0.005(5)
C77 0.034(6) 0.059(7) 0.040(6) 0.023(6) 0.013(6) 0.004(6)
C78 0.047(8) 0.070(8) 0.064(8) 0.028(7) 0.020(6) 0.005(6)
C79 0.050(8) 0.068(8) 0.052(7) 0.016(7) 0.007(6) -0.007(6)
C80 0.042(7) 0.054(7) 0.040(6) 0.016(6) 0.008(6) 0.005(5)
C81 0.081(8) 0.049(7) 0.038(6) 0.002(6) -0.001(6) -0.009(7)
C82 0.105(11) 0.045(7) 0.038(7) 0.001(5) 0.024(7) -0.001(7)
C83 0.081(10) 0.060(8) 0.055(8) 0.014(7) 0.026(7) 0.011(7)
C84 0.049(6) 0.054(7) 0.056(7) 0.018(6) 0.013(6) 0.012(6)
C85 0.049(7) 0.052(7) 0.028(6) 0.008(5) -0.017(5) 0.006(5)
C86 0.051(7) 0.065(8) 0.064(8) 0.023(6) -0.015(6) 0.012(7)
C87 0.062(9) 0.063(8) 0.066(8) 0.016(6) -0.034(7) 0.002(6)
C88 0.067(9) 0.051(7) 0.060(7) 0.003(6) -0.045(7) 0.021(6)
C89 0.048(6) 0.045(7) 0.059(7) 0.010(6) -0.024(5) 0.011(6)
C90 0.049(7) 0.039(6) 0.039(6) -0.003(5) -0.030(6) 0.012(5)
C91 0.045(6) 0.050(7) 0.033(6) 0.007(5) -0.019(5) 0.015(5)
C92 0.042(6) 0.061(8) 0.034(6) -0.005(5) -0.015(5) 0.021(5)
C93 0.055(6) 0.037(6) 0.032(6) -0.002(5) -0.008(5) 0.008(5)
C94 0.056(7) 0.040(5) 0.027(6) 0.007(5) -0.004(5) 0.017(5)
C95 0.045(6) 0.049(6) 0.027(6) 0.014(5) -0.009(5) 0.021(5)
C96 0.041(6) 0.045(6) 0.029(6) 0.012(5) 0.001(5) 0.024(5)
C97 0.043(6) 0.044(6) 0.039(6) 0.007(5) -0.002(5) 0.025(5)
C98 0.057(7) 0.042(6) 0.029(6) 0.006(4) -0.009(6) 0.018(5)
C99 0.045(7) 0.044(6) 0.021(5) 0.005(5) 0.001(5) 0.022(5)
C100 0.053(7) 0.040(5) 0.021(5) 0.005(4) -0.002(5) 0.021(5)
C101 0.042(6) 0.039(5) 0.034(6) 0.015(5) 0.002(5) 0.011(5)
C102 0.038(6) 0.052(6) 0.026(6) 0.015(5) -0.004(5) 0.017(5)
C103 0.046(7) 0.039(5) 0.035(6) 0.007(5) 0.002(5) 0.018(5)
C104 0.041(6) 0.052(6) 0.038(6) 0.018(5) 0.000(5) 0.010(5)
C105 0.041(6) 0.059(8) 0.029(6) 0.008(5) -0.013(5) 0.003(5)
C106 0.050(6) 0.063(7) 0.036(6) 0.006(6) -0.009(5) 0.005(6)
C107 0.048(6) 0.049(6) 0.041(6) 0.000(6) -0.013(5) 0.010(5)
C108 0.031(5) 0.064(7) 0.026(6) 0.017(5) -0.007(5) 0.003(5)
C109 0.046(6) 0.069(8) 0.049(7) 0.017(6) -0.011(6) 0.019(6)
C110 0.048(7) 0.066(8) 0.048(7) 0.019(6) -0.006(6) -0.003(6)
C111 0.037(6) 0.097(9) 0.045(7) 0.033(7) -0.016(5) -0.001(6)
C112 0.035(6) 0.063(7) 0.041(6) 0.009(5) -0.008(5) -0.004(5)
C113 0.046(7) 0.046(6) 0.021(5) 0.007(5) 0.001(5) 0.018(5)
C114 0.049(6) 0.065(7) 0.036(6) 0.023(6) -0.003(5) 0.006(6)
C115 0.060(8) 0.051(7) 0.028(6) 0.006(5) 0.011(6) 0.010(5)
C116 0.042(7) 0.063(7) 0.039(6) 0.008(6) 0.014(6) 0.021(5)
C117 0.045(6) 0.063(7) 0.025(6) 0.006(5) 0.007(5) 0.011(6)
C118 0.039(6) 0.053(7) 0.026(6) 0.007(5) 0.001(5) 0.019(5)
C119 0.032(6) 0.065(7) 0.031(6) 0.009(6) 0.002(5) 0.016(5)
C120 0.046(7) 0.049(7) 0.037(6) 0.011(5) 0.004(5) 0.015(5)
C121 0.059(7) 0.039(6) 0.021(5) 0.007(4) -0.009(5) 0.013(5)
C122 0.051(7) 0.047(6) 0.023(6) -0.006(5) -0.010(5) 0.019(5)
C123 0.051(7) 0.055(6) 0.017(5) 0.005(5) 0.002(5) 0.028(5)
C124 0.038(6) 0.050(6) 0.024(5) -0.008(5) -0.005(5) 0.018(5)
C125 0.061(7) 0.038(5) 0.037(6) 0.008(5) -0.014(6) 0.028(5)
C126 0.060(7) 0.042(6) 0.032(6) 0.004(5) 0.003(6) 0.019(5)
C127 0.049(7) 0.039(6) 0.034(6) -0.012(5) -0.014(5) 0.028(5)
C128 0.053(7) 0.033(5) 0.040(6) 0.001(5) -0.007(5) 0.010(5)
C129 0.041(7) 0.030(5) 0.049(6) -0.011(5) -0.008(5) 0.005(5)
C130 0.045(6) 0.044(6) 0.047(6) 0.003(5) -0.017(5) 0.018(5)
C131 0.049(7) 0.052(6) 0.037(6) 0.000(5) -0.011(5) 0.023(5)
C132 0.053(7) 0.046(6) 0.061(8) 0.000(6) -0.020(6) 0.009(5)
C133 0.031(6) 0.066(8) 0.049(7) 0.014(6) -0.008(6) 0.000(5)
C134 0.037(6) 0.068(7) 0.045(7) 0.022(6) -0.001(5) 0.012(6)
C135 0.043(6) 0.054(7) 0.062(8) 0.019(7) -0.010(6) 0.015(5)
C136 0.044(6) 0.058(7) 0.036(7) 0.017(6) 0.006(5) 0.009(5)
C137 0.052(7) 0.053(8) 0.054(8) 0.010(6) 0.008(6) 0.020(5)
C138 0.068(7) 0.064(8) 0.034(7) -0.002(6) -0.005(6) 0.010(6)
C139 0.050(7) 0.069(8) 0.038(6) 0.011(7) 0.000(5) 0.011(6)
C140 0.043(6) 0.069(8) 0.046(7) 0.018(6) 0.002(6) 0.013(5)
C141 0.046(7) 0.072(7) 0.058(7) 0.025(6) -0.003(7) 0.003(6)
C142 0.068(8) 0.038(6) 0.037(7) 0.009(5) 0.004(6) 0.023(5)
C143 0.061(8) 0.045(6) 0.059(7) 0.008(5) 0.003(7) 0.020(6)
C144 0.056(8) 0.053(6) 0.059(8) 0.025(6) 0.011(6) 0.020(6)
C145 0.032(6) 0.082(8) 0.057(8) 0.036(6) 0.000(6) 0.010(5)
C146 0.048(7) 0.037(5) 0.048(7) 0.012(5) -0.008(6) 0.014(5)
C147 0.054(8) 0.046(6) 0.040(7) 0.002(5) -0.008(5) 0.022(5)
C148 0.064(8) 0.048(6) 0.046(7) 0.005(5) 0.001(6) 0.014(5)
C149 0.052(7) 0.042(6) 0.045(6) 0.017(5) -0.016(5) 0.008(5)
C150 0.036(5) 0.043(6) 0.031(6) 0.006(5) -0.011(4) 0.009(4)
C151 0.036(6) 0.041(6) 0.043(6) -0.005(5) -0.008(5) 0.022(4)
C152 0.025(5) 0.056(7) 0.034(7) 0.000(6) -0.014(4) 0.020(4)
C153 0.041(6) 0.060(7) 0.018(5) 0.014(5) -0.003(4) 0.017(5)
C154 0.042(6) 0.055(7) 0.049(8) 0.027(6) -0.013(5) 0.001(5)
C155 0.030(5) 0.058(7) 0.012(5) 0.002(5) 0.004(4) 0.014(4)
C156 0.033(5) 0.052(7) 0.033(6) 0.007(5) -0.009(4) 0.020(4)
C157 0.025(5) 0.051(6) 0.044(7) -0.001(6) -0.006(5) 0.017(4)
C158 0.039(6) 0.062(8) 0.027(6) -0.007(5) 0.002(5) 0.013(5)
C159 0.040(6) 0.056(7) 0.030(6) 0.011(5) -0.004(5) 0.009(5)
C160 0.030(6) 0.068(7) 0.048(6) 0.003(5) -0.011(5) 0.012(5)
C161 0.048(7) 0.025(5) 0.058(8) 0.001(5) 0.006(7) 0.020(5)
C162 0.054(7) 0.040(6) 0.040(6) 0.009(5) 0.002(6) 0.018(5)
C163 0.028(6) 0.038(6) 0.059(8) 0.005(5) 0.003(6) 0.006(4)
C164 0.038(7) 0.037(5) 0.039(6) -0.007(5) -0.002(6) 0.009(5)
C165 0.055(8) 0.046(6) 0.058(8) 0.004(5) 0.003(7) 0.006(6)
C166 0.030(6) 0.059(7) 0.073(8) 0.004(6) -0.023(6) 0.016(5)
C167 0.059(8) 0.040(6) 0.044(7) 0.004(5) -0.006(6) 0.012(5)
C168 0.036(6) 0.046(6) 0.038(6) 0.006(5) -0.002(5) 0.019(5)
B1 0.042(7) 0.040(7) 0.024(7) 0.013(6) -0.006(5) 0.011(6)
B3 0.074(12) 0.074(10) 0.074(12) 0.002(9) 0.025(9) 0.011(9)
B4 0.048(8) 0.092(10) 0.035(8) 0.021(7) -0.005(6) 0.033(7)
B5 0.037(7) 0.091(9) 0.028(7) 0.018(7) -0.006(6) 0.024(6)
B6 0.056(9) 0.073(10) 0.062(10) 0.006(8) 0.035(8) 0.026(7)
B7 0.069(10) 0.036(8) 0.054(9) -0.010(7) -0.020(7) -0.003(7)
B8 0.073(11) 0.088(10) 0.031(8) 0.021(8) -0.012(7) 0.020(9)
B9 0.099(12) 0.058(10) 0.070(12) 0.008(8) -0.011(10) 0.059(9)
B10 0.067(11) 0.059(9) 0.087(12) -0.005(9) -0.014(9) 0.009(8)
N1 0.052(6) 0.040(5) 0.038(6) 0.010(4) 0.000(4) 0.003(4)
N2 0.044(5) 0.036(4) 0.049(5) 0.006(4) 0.002(5) 0.007(4)
N3 0.052(6) 0.032(4) 0.050(7) -0.003(4) -0.006(5) 0.012(4)
N4 0.023(4) 0.043(5) 0.020(5) 0.009(4) -0.003(3) 0.008(3)
N5 0.019(4) 0.038(5) 0.017(4) 0.003(4) 0.002(3) 0.005(3)
N6 0.046(5) 0.046(5) 0.026(5) 0.008(4) -0.003(4) 0.016(4)
N7 0.041(5) 0.053(5) 0.032(5) 0.012(4) 0.010(5) 0.013(4)
N8 0.039(5) 0.071(6) 0.046(5) 0.018(5) -0.001(4) 0.019(4)
N9 0.053(5) 0.036(5) 0.031(5) 0.009(4) -0.004(4) 0.012(4)
N10 0.037(4) 0.033(5) 0.040(5) 0.004(4) -0.014(4) 0.009(3)
N11 0.030(4) 0.042(5) 0.037(5) 0.008(4) -0.007(4) 0.006(3)
N12 0.029(4) 0.035(4) 0.023(4) 0.009(4) 0.001(4) 0.009(3)
N13 0.025(5) 0.041(4) 0.023(4) 0.006(3) -0.002(4) 0.008(3)
N14 0.045(5) 0.063(6) 0.017(4) 0.009(4) -0.008(4) 0.010(5)
N15 0.044(5) 0.061(6) 0.023(4) 0.012(4) -0.006(4) 0.009(4)
N16 0.054(6) 0.051(5) 0.034(5) 0.012(4) -0.004(4) -0.002(4)
N17 0.038(5) 0.065(6) 0.034(5) 0.000(5) -0.005(4) 0.000(5)
N18 0.032(5) 0.079(7) 0.036(5) 0.003(5) 0.003(4) 0.011(4)
N19 0.043(5) 0.055(6) 0.042(6) -0.014(5) 0.017(5) -0.004(5)
N20 0.036(4) 0.044(5) 0.015(4) -0.010(4) -0.006(4) 0.002(4)
N21 0.034(2) 0.0347(19) 0.033(2) 0.0064(11) 0.0002(10) 0.0050(10)
N22 0.048(6) 0.052(5) 0.034(5) 0.009(4) -0.003(5) 0.002(5)
N23 0.060(5) 0.048(5) 0.025(5) 0.009(4) -0.004(4) 0.000(5)
N24 0.064(7) 0.049(5) 0.028(5) 0.012(4) 0.004(5) 0.007(4)
N25 0.049(6) 0.047(5) 0.047(5) 0.015(4) -0.014(5) 0.004(4)
N26 0.053(5) 0.048(5) 0.034(5) -0.001(4) -0.017(4) 0.017(5)
N27 0.042(5) 0.045(5) 0.027(4) 0.004(4) -0.007(4) 0.007(4)
N28 0.042(5) 0.049(5) 0.018(4) 0.010(4) -0.002(4) 0.025(4)
N29 0.042(5) 0.039(4) 0.025(4) 0.008(4) -0.004(4) 0.013(4)
N30 0.039(5) 0.054(6) 0.035(5) 0.011(4) -0.012(4) 0.006(4)
N31 0.051(5) 0.051(6) 0.029(5) 0.014(4) -0.008(4) 0.004(4)
N32 0.041(5) 0.054(6) 0.045(5) 0.022(5) -0.007(4) 0.007(4)
N33 0.052(6) 0.047(5) 0.038(5) 0.008(4) -0.006(4) 0.010(4)
N34 0.058(5) 0.057(5) 0.030(5) 0.009(4) -0.009(4) 0.019(5)
N35 0.050(5) 0.058(5) 0.023(5) 0.014(4) -0.003(4) 0.010(5)
N36 0.044(5) 0.041(4) 0.022(4) 0.004(3) -0.002(4) 0.021(4)
N37 0.045(5) 0.036(4) 0.032(4) -0.002(4) -0.014(4) 0.024(4)
N38 0.040(5) 0.050(6) 0.054(6) 0.005(5) -0.003(5) 0.006(4)
N39 0.034(5) 0.053(6) 0.049(6) 0.008(4) -0.003(5) 0.009(4)
N40 0.043(5) 0.058(6) 0.037(5) 0.003(5) 0.004(4) 0.013(4)
N41 0.053(6) 0.052(5) 0.052(6) 0.024(5) 0.006(5) 0.016(4)
N42 0.036(5) 0.043(5) 0.048(5) 0.014(4) -0.006(5) 0.014(4)
N43 0.035(5) 0.045(5) 0.049(6) 0.012(4) 0.001(5) 0.015(4)
N44 0.030(4) 0.056(6) 0.021(5) 0.001(4) -0.006(3) 0.016(4)
N45 0.028(4) 0.045(5) 0.024(5) 0.002(4) -0.003(3) 0.016(3)
N46 0.044(6) 0.038(5) 0.049(6) 0.001(4) 0.005(5) 0.011(4)
N47 0.043(5) 0.036(4) 0.044(5) -0.008(4) -0.007(5) 0.018(4)
N48 0.050(6) 0.041(5) 0.044(5) 0.002(4) -0.008(4) 0.015(4)
C169 0.046(10) 0.089(16) 0.032(9) 0.022(10) -0.012(8) 0.004(11)
C16A 0.046(10) 0.089(16) 0.032(9) 0.022(10) -0.012(8) 0.004(11)
N49 0.082(4) 0.125(4) 0.091(5) 0.020(4) 0.005(4) 0.022(3)
O1 0.082(4) 0.125(4) 0.091(5) 0.020(4) 0.005(4) 0.022(3)
O2 0.082(4) 0.125(4) 0.091(5) 0.020(4) 0.005(4) 0.022(3)
C170 0.082(4) 0.133(5) 0.093(4) 0.057(4) 0.008(3) 0.024(4)
C19A 0.082(4) 0.133(5) 0.093(4) 0.057(4) 0.008(3) 0.024(4)
N50 0.082(4) 0.133(5) 0.093(4) 0.057(4) 0.008(3) 0.024(4)
O3 0.082(4) 0.133(5) 0.093(4) 0.057(4) 0.008(3) 0.024(4)
O4 0.082(4) 0.133(5) 0.093(4) 0.057(4) 0.008(3) 0.024(4)
C182 0.092(10) 0.065(8) 0.079(9) -0.005(7) -0.003(8) 0.002(7)
N55 0.059(7) 0.072(7) 0.056(7) -0.006(6) -0.030(6) 0.011(6)
O7 0.083(6) 0.093(7) 0.108(7) 0.029(6) -0.051(5) 0.026(5)
O8 0.062(5) 0.079(5) 0.070(6) -0.010(4) -0.012(4) 0.023(5)
C174 0.069(4) 0.074(4) 0.056(4) 0.010(3) 0.001(3) -0.003(3)
N54 0.069(4) 0.074(4) 0.056(4) 0.010(3) 0.001(3) -0.003(3)
O13 0.069(4) 0.074(4) 0.056(4) 0.010(3) 0.001(3) -0.003(3)
O14 0.069(4) 0.074(4) 0.056(4) 0.010(3) 0.001(3) -0.003(3)
C171 0.189(17) 0.069(9) 0.094(11) 0.039(8) -0.019(11) 0.030(10)
N53 0.072(8) 0.094(9) 0.086(9) -0.024(8) 0.007(7) -0.034(7)
O11 0.064(7) 0.096(10) 0.100(6) 0.033(5) -0.039(5) -0.004(6)
O12 0.064(7) 0.096(10) 0.100(6) 0.033(5) -0.039(5) -0.004(6)
O11A 0.064(7) 0.096(10) 0.100(6) 0.033(5) -0.039(5) -0.004(6)
O12A 0.064(7) 0.096(10) 0.100(6) 0.033(5) -0.039(5) -0.004(6)
C183 0.144(12) 0.059(6) 0.092(9) -0.003(6) -0.036(7) 0.003(6)
N52 0.144(12) 0.059(6) 0.092(9) -0.003(6) -0.036(7) 0.003(6)
O5 0.144(12) 0.059(6) 0.092(9) -0.003(6) -0.036(7) 0.003(6)
O6 0.144(12) 0.059(6) 0.092(9) -0.003(6) -0.036(7) 0.003(6)
C176 0.148(7) 0.121(9) 0.106(8) 0.016(6) 0.030(6) 0.097(7)
N56 0.148(7) 0.121(9) 0.106(8) 0.016(6) 0.030(6) 0.097(7)
O19 0.148(7) 0.121(9) 0.106(8) 0.016(6) 0.030(6) 0.097(7)
O21 0.148(7) 0.121(9) 0.106(8) 0.016(6) 0.030(6) 0.097(7)
O5W 0.071(7) 0.082(7) 0.109(9) 0.041(7) 0.005(7) -0.001(6)
F1 0.063(4) 0.057(3) 0.038(3) -0.007(3) -0.005(3) 0.012(3)
F2 0.053(4) 0.057(3) 0.065(4) 0.023(3) 0.004(3) 0.017(3)
F3 0.059(4) 0.050(3) 0.066(4) -0.004(3) 0.015(3) 0.001(3)
F4 0.075(4) 0.097(4) 0.037(3) 0.026(3) -0.010(3) 0.012(3)
B2 0.095(3) 0.123(4) 0.092(4) 0.028(3) 0.014(3) 0.040(3)
F5 0.095(3) 0.123(4) 0.092(4) 0.028(3) 0.014(3) 0.040(3)
F6 0.095(3) 0.123(4) 0.092(4) 0.028(3) 0.014(3) 0.040(3)
F7 0.095(3) 0.123(4) 0.092(4) 0.028(3) 0.014(3) 0.040(3)
F8 0.095(3) 0.123(4) 0.092(4) 0.028(3) 0.014(3) 0.040(3)
B2A 0.095(3) 0.123(4) 0.092(4) 0.028(3) 0.014(3) 0.040(3)
F5A 0.095(3) 0.123(4) 0.092(4) 0.028(3) 0.014(3) 0.040(3)
F6A 0.095(3) 0.123(4) 0.092(4) 0.028(3) 0.014(3) 0.040(3)
F7A 0.095(3) 0.123(4) 0.092(4) 0.028(3) 0.014(3) 0.040(3)
F8A 0.095(3) 0.123(4) 0.092(4) 0.028(3) 0.014(3) 0.040(3)
F9 0.059(5) 0.091(5) 0.084(5) -0.006(4) 0.008(4) -0.017(4)
F10 0.130(7) 0.138(7) 0.092(6) 0.023(6) -0.002(5) -0.060(6)
F11 0.105(7) 0.129(7) 0.210(11) 0.070(7) 0.054(7) 0.026(6)
F12 0.066(4) 0.098(5) 0.086(5) 0.034(4) 0.021(4) 0.004(4)
F13 0.077(3) 0.091(3) 0.047(3) 0.026(2) -0.004(2) 0.029(2)
F14 0.077(3) 0.091(3) 0.047(3) 0.026(2) -0.004(2) 0.029(2)
F15 0.077(3) 0.091(3) 0.047(3) 0.026(2) -0.004(2) 0.029(2)
F16 0.077(3) 0.091(3) 0.047(3) 0.026(2) -0.004(2) 0.029(2)
F13A 0.077(3) 0.091(3) 0.047(3) 0.026(2) -0.004(2) 0.029(2)
F14A 0.077(3) 0.091(3) 0.047(3) 0.026(2) -0.004(2) 0.029(2)
F15A 0.077(3) 0.091(3) 0.047(3) 0.026(2) -0.004(2) 0.029(2)
F16A 0.077(3) 0.091(3) 0.047(3) 0.026(2) -0.004(2) 0.029(2)
F17 0.048(3) 0.111(3) 0.043(2) 0.011(2) -0.0021(19) 0.010(2)
F18 0.048(3) 0.111(3) 0.043(2) 0.011(2) -0.0021(19) 0.010(2)
F19 0.048(3) 0.111(3) 0.043(2) 0.011(2) -0.0021(19) 0.010(2)
F20 0.048(3) 0.111(3) 0.043(2) 0.011(2) -0.0021(19) 0.010(2)
F17A 0.048(3) 0.111(3) 0.043(2) 0.011(2) -0.0021(19) 0.010(2)
F18A 0.048(3) 0.111(3) 0.043(2) 0.011(2) -0.0021(19) 0.010(2)
F19A 0.048(3) 0.111(3) 0.043(2) 0.011(2) -0.0021(19) 0.010(2)
F20A 0.048(3) 0.111(3) 0.043(2) 0.011(2) -0.0021(19) 0.010(2)
F21 0.103(5) 0.071(5) 0.087(5) -0.004(4) 0.022(4) 0.035(4)
F22 0.111(5) 0.075(4) 0.038(4) 0.017(3) 0.017(3) 0.032(4)
F23 0.076(4) 0.091(4) 0.069(4) 0.022(4) 0.022(4) 0.021(4)
F24 0.079(5) 0.094(5) 0.070(4) 0.012(4) 0.009(4) 0.041(4)
F25 0.058(5) 0.077(4) 0.115(6) -0.013(4) -0.039(4) 0.018(3)
F26 0.11(3) 0.16(3) 0.068(9) 0.045(16) -0.011(18) -0.022(16)
F26A 0.11(3) 0.16(3) 0.068(9) 0.045(16) -0.011(18) -0.022(16)
F27 0.071(4) 0.097(5) 0.098(5) -0.025(5) -0.025(4) 0.005(4)
F28 0.058(7) 0.056(7) 0.16(4) 0.035(18) -0.02(3) 0.002(6)
F28A 0.058(7) 0.056(7) 0.16(4) 0.035(18) -0.02(3) 0.002(6)
F29 0.108(6) 0.128(6) 0.113(6) 0.042(6) 0.003(5) 0.047(5)
F30 0.086(5) 0.135(6) 0.082(5) -0.008(5) -0.006(4) -0.016(5)
F31 0.043(4) 0.104(5) 0.096(5) -0.021(4) 0.005(4) -0.008(3)
F32 0.067(4) 0.084(5) 0.163(8) 0.045(5) 0.020(5) 0.042(4)
F33 0.144(6) 0.074(5) 0.059(4) 0.006(3) -0.028(4) 0.061(4)
F34 0.110(5) 0.070(4) 0.054(4) 0.009(3) -0.019(4) 0.048(4)
F35 0.123(6) 0.081(4) 0.041(4) 0.004(3) -0.013(4) 0.057(4)
F36 0.101(6) 0.099(5) 0.080(5) -0.003(4) -0.043(4) 0.053(4)
F37 0.068(4) 0.069(4) 0.120(6) -0.009(4) -0.022(4) 0.001(4)
F38 0.067(5) 0.078(4) 0.095(5) 0.013(4) -0.022(4) 0.018(3)
F39 0.087(5) 0.076(4) 0.095(6) -0.002(4) -0.021(4) 0.008(4)
F40 0.094(5) 0.084(5) 0.081(5) 0.016(4) -0.020(4) 0.021(4)
Fe1 0.0293(8) 0.0415(8) 0.0228(7) 0.0039(6) -0.0007(6) 0.0102(6)
Fe2 0.0409(8) 0.0457(8) 0.0235(8) 0.0034(6) -0.0061(6) 0.0211(6)

loop_
_atom_type_symbol
_atom_type_description
_atom_type_scat_dispersion_real
_atom_type_scat_dispersion_imag
_atom_type_scat_source
C C 0.0033 0.0016 'International Tables Vol C Tables 4.2.6.8 and 6.1.1.4'
H H 0.0000 0.0000 'International Tables Vol C Tables 4.2.6.8 and 6.1.1.4'
B B 0.0013 0.0007 'International Tables Vol C Tables 4.2.6.8 and 6.1.1.4'
N N 0.0061 0.0033 'International Tables Vol C Tables 4.2.6.8 and 6.1.1.4'
O O 0.0106 0.0060 'International Tables Vol C Tables 4.2.6.8 and 6.1.1.4'
F F 0.0171 0.0103 'International Tables Vol C Tables 4.2.6.8 and 6.1.1.4'
Fe Fe 0.3463 0.8444 'International Tables Vol C Tables 4.2.6.8 and 6.1.1.4'

loop_
_geom_angle_atom_site_label_1
_geom_angle_atom_site_label_2
_geom_angle_atom_site_label_3
_geom_angle
N1 C1 C5 120.0(9)
N1 C1 C6 117.7(9)
C5 C1 C6 122.2(9)
N1 C2 C3 122.2(9)
N1 C2 H2 118.9
C3 C2 H2 118.9
C2 C3 C4 118.2(10)
C2 C3 H3 120.9
C4 C3 H3 120.9
C5 C4 C3 120.0(9)
C5 C4 H4 120.0
C3 C4 H4 120.0
C4 C5 C1 119.3(9)
C4 C5 H5 120.4
C1 C5 H5 120.4
N2 C6 C8 110.4(8)
N2 C6 C1 118.6(9)
C8 C6 C1 131.0(10)
N3 C7 C8 108.4(9)
N3 C7 H7 125.8
C8 C7 H7 125.8
C7 C8 C6 104.3(9)
C7 C8 H8 127.9
C6 C8 H8 127.9
N3 C9 C10 107.9(7)
N3 C9 H9A 110.1
C10 C9 H9A 110.1
N3 C9 H9B 110.1
C10 C9 H9B 110.1
H9A C9 H9B 108.4
C14 C10 C11 117.2(8)
C14 C10 C9 122.6(9)
C11 C10 C9 120.1(9)
N4 C11 C10 123.9(9)
N4 C11 H11 118.0
C10 C11 H11 118.0
C13 C12 N4 121.8(8)
C13 C12 C15 124.9(8)
N4 C12 C15 113.4(8)
C12 C13 C14 119.7(9)
C12 C13 H13 120.2
C14 C13 H13 120.2
C10 C14 C13 119.4(9)
C10 C14 H14 120.3
C13 C14 H14 120.3
N5 C15 C19 121.6(7)
N5 C15 C12 114.2(7)
C19 C15 C12 124.1(8)
N5 C16 C17 122.7(8)
N5 C16 H16 118.6
C17 C16 H16 118.6
C18 C17 C16 120.1(8)
C18 C17 C20 122.4(7)
C16 C17 C20 117.1(8)
C17 C18 C19 118.3(8)
C17 C18 H18 120.9
C19 C18 H18 120.9
C15 C19 C18 119.1(8)
C15 C19 H19 120.5
C18 C19 H19 120.5
N6 C20 C17 110.5(7)
N6 C20 H20A 109.5
C17 C20 H20A 109.5
N6 C20 H20B 109.5
C17 C20 H20B 109.5
H20A C20 H20B 108.1
N7 C21 C22 110.6(9)
N7 C21 C24 119.0(9)
C22 C21 C24 130.3(10)
C23 C22 C21 106.0(9)
C23 C22 H22 127.0
C21 C22 H22 127.0
C22 C23 N6 107.4(9)
C22 C23 H23 126.3
N6 C23 H23 126.3
N8 C24 C28 117.6(9)
N8 C24 C21 117.5(9)
C28 C24 C21 124.7(10)
N8 C25 C26 120.9(10)
N8 C25 H25 119.6
C26 C25 H25 119.6
C27 C26 C25 117.7(11)
C27 C26 H26 121.1
C25 C26 H26 121.1
C28 C27 C26 120.6(11)
C28 C27 H27 119.7
C26 C27 H27 119.7
C27 C28 C24 122.1(11)
C27 C28 H28 118.9
C24 C28 H28 118.9
N9 C29 C33 119.7(8)
N9 C29 C34 118.7(8)
C33 C29 C34 121.5(9)
N9 C30 C31 123.2(9)
N9 C30 H30 118.4
C31 C30 H30 118.4
C30 C31 C32 117.1(9)
C30 C31 H31 121.4
C32 C31 H31 121.4
C33 C32 C31 120.4(9)
C33 C32 H32 119.8
C31 C32 H32 119.8
C32 C33 C29 119.1(9)
C32 C33 H33 120.4
C29 C33 H33 120.4
N10 C34 C36 110.2(8)
N10 C34 C29 119.9(8)
C36 C34 C29 129.9(9)
N11 C35 C36 107.7(8)
N11 C35 H35 126.1
C36 C35 H35 126.1
C35 C36 C34 104.7(8)
C35 C36 H36 127.7
C34 C36 H36 127.7
N11 C37 C38 109.0(7)
N11 C37 H37A 109.9
C38 C37 H37A 109.9
N11 C37 H37B 109.9
C38 C37 H37B 109.9
H37A C37 H37B 108.3
C39 C38 C42 118.4(9)
C39 C38 C37 118.4(8)
C42 C38 C37 123.0(8)
N12 C39 C38 122.9(8)
N12 C39 H39 118.5
C38 C39 H39 118.5
N12 C40 C41 119.5(8)
N12 C40 C43 115.9(7)
C41 C40 C43 124.5(8)
C42 C41 C40 119.3(8)
C42 C41 H41 120.4
C40 C41 H41 120.4
C41 C42 C38 119.9(8)
C41 C42 H42 120.1
C38 C42 H42 120.1
N13 C43 C47 119.8(9)
N13 C43 C40 113.3(7)
C47 C43 C40 126.8(8)
N13 C44 C45 123.5(8)
N13 C44 H44 118.3
C45 C44 H44 118.3
C46 C45 C44 117.6(9)
C46 C45 C48 123.5(8)
C44 C45 C48 118.6(8)
C45 C46 C47 120.2(8)
C45 C46 H46 119.9
C47 C46 H46 119.9
C46 C47 C43 119.5(8)
C46 C47 H47 120.3
C43 C47 H47 120.3
N14 C48 C45 107.4(7)
N14 C48 H48A 110.2
C45 C48 H48A 110.2
N14 C48 H48B 110.2
C45 C48 H48B 110.2
H48A C48 H48B 108.5
N15 C49 C50 110.8(9)
N15 C49 C52 118.8(9)
C50 C49 C52 130.4(10)
C51 C50 C49 105.0(9)
C51 C50 H50 127.5
C49 C50 H50 127.5
C50 C51 N14 107.4(8)
C50 C51 H51 126.3
N14 C51 H51 126.3
N16 C52 C56 120.8(9)
N16 C52 C49 117.3(9)
C56 C52 C49 121.9(10)
N16 C53 C54 121.3(10)
N16 C53 H53 119.4
C54 C53 H53 119.4
C55 C54 C53 118.4(10)
C55 C54 H54 120.8
C53 C54 H54 120.8
C54 C55 C56 120.2(10)
C54 C55 H55 119.9
C56 C55 H55 119.9
C52 C56 C55 117.6(10)
C52 C56 H56 121.2
C55 C56 H56 121.2
N17 C57 C61 120.6(9)
N17 C57 C62 117.1(10)
C61 C57 C62 122.3(10)
N17 C58 C59 123.9(10)
N17 C58 H58 118.0
C59 C58 H58 118.0
C60 C59 C58 117.3(10)
C60 C59 H59 121.3
C58 C59 H59 121.3
C59 C60 C61 120.3(11)
C59 C60 H60 119.9
C61 C60 H60 119.9
C57 C61 C60 119.4(10)
C57 C61 H61 120.3
C60 C61 H61 120.3
N18 C62 C64 111.0(9)
N18 C62 C57 120.9(10)
C64 C62 C57 128.1(11)
N19 C63 C64 106.1(10)
N19 C63 H63 127.0
C64 C63 H63 127.0
C63 C64 C62 106.3(10)
C63 C64 H64 126.8
C62 C64 H64 126.8
N19 C65 C66 108.5(7)
N19 C65 H65A 110.0
C66 C65 H65A 110.0
N19 C65 H65B 110.0
C66 C65 H65B 110.0
H65A C65 H65B 108.4
C70 C66 C67 117.4(9)
C70 C66 C65 124.7(9)
C67 C66 C65 117.6(10)
N20 C67 C66 123.2(10)
N20 C67 H67 118.4
C66 C67 H67 118.4
N20 C68 C69 121.6(9)
N20 C68 C71 112.7(8)
C69 C68 C71 125.7(10)
C70 C69 C68 120.0(10)
C70 C69 H69 120.0
C68 C69 H69 120.0
C66 C70 C69 119.6(9)
C66 C70 H70 120.2
C69 C70 H70 120.2
N21 C71 C75 121.8(9)
N21 C71 C68 114.1(8)
C75 C71 C68 124.1(9)
N21 C72 C73 124.0(9)
N21 C72 H72 118.0
C73 C72 H72 118.0
C72 C73 C74 118.4(9)
C72 C73 C76 118.2(9)
C74 C73 C76 123.4(9)
C73 C74 C75 118.2(9)
C73 C74 H74 120.9
C75 C74 H74 120.9
C71 C75 C74 118.8(9)
C71 C75 H75 120.6
C74 C75 H75 120.6
N22 C76 C73 110.7(7)
N22 C76 H76A 109.5
C73 C76 H76A 109.5
N22 C76 H76B 109.5
C73 C76 H76B 109.5
H76A C76 H76B 108.1
N23 C77 C78 111.9(9)
N23 C77 C80 119.7(9)
C78 C77 C80 128.3(10)
C79 C78 C77 103.9(10)
C79 C78 H78 128.0
C77 C78 H78 128.0
N22 C79 C78 108.1(10)
N22 C79 H79 125.9
C78 C79 H79 125.9
N24 C80 C84 118.8(9)
N24 C80 C77 118.6(9)
C84 C80 C77 122.5(10)
N24 C81 C82 123.0(12)
N24 C81 H81 118.5
C82 C81 H81 118.5
C81 C82 C83 117.8(11)
C81 C82 H82 121.1
C83 C82 H82 121.1
C84 C83 C82 120.2(11)
C84 C83 H83 119.9
C82 C83 H83 119.9
C83 C84 C80 120.2(11)
C83 C84 H84 119.9
C80 C84 H84 119.9
N25 C85 C89 118.6(9)
N25 C85 C90 118.5(9)
C89 C85 C90 122.9(10)
N25 C86 C87 119.9(10)
N25 C86 H86 120.1
C87 C86 H86 120.1
C88 C87 C86 119.2(11)
C88 C87 H87 120.4
C86 C87 H87 120.4
C87 C88 C89 120.2(10)
C87 C88 H88 119.9
C89 C88 H88 119.9
C88 C89 C85 119.5(10)
C88 C89 H89 120.2
C85 C89 H89 120.2
N26 C90 C92 111.5(9)
N26 C90 C85 118.4(9)
C92 C90 C85 129.9(9)
N27 C91 C92 106.7(9)
N27 C91 H91 126.7
C92 C91 H91 126.7
C91 C92 C90 104.7(8)
C91 C92 H92 127.6
C90 C92 H92 127.6
N27 C93 C94 108.4(7)
N27 C93 H93A 110.0
C94 C93 H93A 110.0
N27 C93 H93B 110.0
C94 C93 H93B 110.0
H93A C93 H93B 108.4
C98 C94 C95 116.7(9)
C98 C94 C93 125.0(8)
C95 C94 C93 118.3(8)
N28 C95 C94 123.3(8)
N28 C95 H95 118.3
C94 C95 H95 118.3
N28 C96 C97 121.6(9)
N28 C96 C99 113.7(7)
C97 C96 C99 124.7(8)
C96 C97 C98 118.7(8)
C96 C97 H97 120.6
C98 C97 H97 120.6
C94 C98 C97 120.6(8)
C94 C98 H98 119.7
C97 C98 H98 119.7
C103 C99 N29 119.9(8)
C103 C99 C96 126.5(8)
N29 C99 C96 113.7(8)
N29 C100 C101 124.8(8)
N29 C100 H100 117.6
C101 C100 H100 117.6
C102 C101 C100 117.4(8)
C102 C101 C104 123.4(8)
C100 C101 C104 119.1(8)
C101 C102 C103 119.4(8)
C101 C102 H102 120.3
C103 C102 H102 120.3
C99 C103 C102 120.6(8)
C99 C103 H103 119.7
C102 C103 H103 119.7
N30 C104 C101 108.0(7)
N30 C104 H10A 110.1
C101 C104 H10A 110.1
N30 C104 H10B 110.1
C101 C104 H10B 110.1
H10A C104 H10B 108.4
N31 C105 C106 111.5(9)
N31 C105 C108 118.8(9)
C106 C105 C108 129.7(9)
C107 C106 C105 105.1(9)
C107 C106 H106 127.4
C105 C106 H106 127.4
C106 C107 N30 107.4(9)
C106 C107 H107 126.3
N30 C107 H107 126.3
N32 C108 C112 118.9(9)
N32 C108 C105 116.6(8)
C112 C108 C105 124.4(10)
C110 C109 N32 122.3(10)
C110 C109 H109 118.9
N32 C109 H109 118.9
C109 C110 C111 117.6(10)
C109 C110 H110 121.2
C111 C110 H110 121.2
C112 C111 C110 120.8(10)
C112 C111 H111 119.6
C110 C111 H111 119.6
C111 C112 C108 119.2(10)
C111 C112 H112 120.4
C108 C112 H112 120.4
N33 C113 C117 120.6(8)
N33 C113 C118 117.7(8)
C117 C113 C118 121.7(9)
N33 C114 C115 123.8(10)
N33 C114 H114 118.1
C115 C114 H114 118.1
C114 C115 C116 117.3(9)
C114 C115 H115 121.3
C116 C115 H115 121.3
C117 C116 C115 119.5(9)
C117 C116 H116 120.3
C115 C116 H116 120.3
C113 C117 C116 120.3(10)
C113 C117 H117 119.9
C116 C117 H117 119.9
N34 C118 C120 110.0(8)
N34 C118 C113 119.6(9)
C120 C118 C113 130.2(9)
N35 C119 C120 107.0(9)
N35 C119 H119 126.5
C120 C119 H119 126.5
C119 C120 C118 106.0(8)
C119 C120 H120 127.0
C118 C120 H120 127.0
N35 C121 C122 109.3(7)
N35 C121 H12A 109.8
C122 C121 H12A 109.8
N35 C121 H12B 109.8
C122 C121 H12B 109.8
H12A C121 H12B 108.3
C126 C122 C123 117.0(9)
C126 C122 C121 123.3(9)
C123 C122 C121 119.4(9)
N36 C123 C122 124.2(9)
N36 C123 H123 117.9
C122 C123 H123 117.9
N36 C124 C125 120.6(8)
N36 C124 C127 113.0(8)
C125 C124 C127 126.5(9)
C126 C125 C124 119.1(9)
C126 C125 H125 120.5
C124 C125 H125 120.5
C125 C126 C122 120.6(9)
C125 C126 H126 119.7
C122 C126 H126 119.7
N37 C127 C131 121.6(9)
N37 C127 C124 114.4(8)
C131 C127 C124 124.0(10)
N37 C128 C129 123.1(9)
N37 C128 H128 118.5
C129 C128 H128 118.5
C128 C129 C130 118.7(9)
C128 C129 C132 117.9(10)
C130 C129 C132 123.1(9)
C131 C130 C129 118.8(9)
C131 C130 H130 120.6
C129 C130 H130 120.6
C127 C131 C130 119.3(10)
C127 C131 H131 120.3
C130 C131 H131 120.3
N38 C132 C129 109.1(8)
N38 C132 H13A 109.9
C129 C132 H13A 109.9
N38 C132 H13B 109.9
C129 C132 H13B 109.9
H13A C132 H13B 108.3
N39 C133 C134 112.2(9)
N39 C133 C136 118.6(10)
C134 C133 C136 129.0(11)
C135 C134 C133 104.0(10)
C135 C134 H134 128.0
C133 C134 H134 128.0
N38 C135 C134 108.0(9)
N38 C135 H135 126.0
C134 C135 H135 126.0
C140 C136 N40 117.9(9)
C140 C136 C133 124.2(10)
N40 C136 C133 117.9(10)
N40 C137 C138 119.4(10)
N40 C137 H137 120.3
C138 C137 H137 120.3
C139 C138 C137 118.8(10)
C139 C138 H138 120.6
C137 C138 H138 120.6
C138 C139 C140 120.1(10)
C138 C139 H139 120.0
C140 C139 H139 120.0
C136 C140 C139 120.7(10)
C136 C140 H140 119.6
C139 C140 H140 119.6
N41 C141 C145 122.3(10)
N41 C141 H141 118.8
C145 C141 H141 118.8
N41 C142 C143 121.6(10)
N41 C142 C146 117.5(9)
C143 C142 C146 120.8(10)
C142 C143 C144 119.4(10)
C142 C143 H143 120.3
C144 C143 H143 120.3
C145 C144 C143 118.9(9)
C145 C144 H144 120.5
C143 C144 H144 120.5
C144 C145 C141 119.5(10)
C144 C145 H145 120.2
C141 C145 H145 120.2
N42 C146 C148 112.1(8)
N42 C146 C142 117.9(9)
C148 C146 C142 130.0(10)
N43 C147 C148 107.9(9)
N43 C147 H147 126.1
C148 C147 H147 126.1
C147 C148 C146 104.6(9)
C147 C148 H148 127.7
C146 C148 H148 127.7
N43 C149 C150 108.4(7)
N43 C149 H14A 110.0
C150 C149 H14A 110.0
N43 C149 H14B 110.0
C150 C149 H14B 110.0
H14A C149 H14B 108.4
C154 C150 C151 118.7(8)
C154 C150 C149 123.5(9)
C151 C150 C149 117.6(8)
N44 C151 C150 123.3(8)
N44 C151 H151 118.4
C150 C151 H151 118.4
C153 C152 N44 121.9(8)
C153 C152 C155 126.0(8)
N44 C152 C155 112.1(8)
C152 C153 C154 120.1(8)
C152 C153 H153 119.9
C154 C153 H153 119.9
C153 C154 C150 119.1(9)
C153 C154 H154 120.4
C150 C154 H154 120.4
N45 C155 C159 122.7(8)
N45 C155 C152 114.2(7)
C159 C155 C152 123.1(9)
N45 C156 C157 122.7(9)
N45 C156 H156 118.6
C157 C156 H156 118.6
C158 C157 C156 117.6(9)
C158 C157 C160 123.8(8)
C156 C157 C160 118.5(9)
C157 C158 C159 120.3(8)
C157 C158 H158 119.9
C159 C158 H158 119.9
C155 C159 C158 118.7(9)
C155 C159 H159 120.6
C158 C159 H159 120.6
N46 C160 C157 107.4(7)
N46 C160 H16A 110.2
C157 C160 H16A 110.2
N46 C160 H16B 110.2
C157 C160 H16B 110.2
H16A C160 H16B 108.5
N47 C161 C162 110.2(9)
N47 C161 C164 120.0(9)
C162 C161 C164 129.7(11)
C163 C162 C161 104.4(9)
C163 C162 H162 127.8
C161 C162 H162 127.8
N46 C163 C162 108.8(8)
N46 C163 H163 125.6
C162 C163 H163 125.6
N48 C164 C168 120.0(8)
N48 C164 C161 117.1(9)
C168 C164 C161 122.8(10)
N48 C165 C166 122.2(10)
N48 C165 H165 118.9
C166 C165 H165 118.9
C167 C166 C165 119.6(10)
C167 C166 H166 120.2
C165 C166 H166 120.2
C168 C167 C166 118.6(10)
C168 C167 H167 120.7
C166 C167 H167 120.7
C167 C168 C164 120.8(9)
C167 C168 H168 119.6
C164 C168 H168 119.6
F3 B1 F4 110.5(8)
F3 B1 F1 110.3(7)
F4 B1 F1 109.1(8)
F3 B1 F2 110.0(8)
F4 B1 F2 108.0(8)
F1 B1 F2 108.9(8)
F9 B3 F10 111.0(11)
F9 B3 F12 113.6(14)
F10 B3 F12 110.0(11)
F9 B3 F11 108.2(12)
F10 B3 F11 104.7(15)
F12 B3 F11 109.0(10)
F15A B4 F16 114.2(16)
F15A B4 F13 67.0(14)
F16 B4 F13 115.2(11)
F15A B4 F16A 148(2)
F16 B4 F16A 91.6(14)
F13 B4 F16A 120.0(18)
F15A B4 F15 129.8(15)
F16 B4 F15 112.0(10)
F13 B4 F15 109.1(11)
F15A B4 F14A 100(2)
F13 B4 F14A 105.4(16)
F16A B4 F14A 106.8(19)
F15 B4 F14A 127.2(17)
F16 B4 F14 111.8(12)
F13 B4 F14 107.0(10)
F16A B4 F14 110.8(17)
F15 B4 F14 100.7(9)
F14A B4 F14 106(2)
F15A B4 F13A 96.1(17)
F16 B4 F13A 102.6(14)
F16A B4 F13A 95.9(19)
F15 B4 F13A 92.0(13)
F14A B4 F13A 100(2)
F14 B4 F13A 135.0(14)
F17 B5 F17A 119(2)
F17 B5 F18A 84.2(12)
F17A B5 F18A 129(2)
F17 B5 F20A 112.0(12)
F17A B5 F20A 105.6(9)
F18A B5 F20A 105.5(9)
F17 B5 F18 111.0(8)
F18A B5 F18 120.5(13)
F20A B5 F18 118.5(13)
F17 B5 F19 112.0(8)
F17A B5 F19 98.6(16)
F18A B5 F19 114.5(14)
F18 B5 F19 111.5(7)
F17 B5 F20 108.6(7)
F17A B5 F20 109(2)
F20A B5 F20 101.1(11)
F18 B5 F20 104.2(9)
F19 B5 F20 109.1(7)
F17A B5 F19A 96(2)
F18A B5 F19A 114.8(15)
F20A B5 F19A 103.6(9)
F18 B5 F19A 92.3(13)
F19 B5 F19A 99.0(13)
F20 B5 F19A 138.7(12)
F23 B6 F22 111.8(11)
F23 B6 F24 108.2(11)
F22 B6 F24 109.4(8)
F23 B6 F21 108.8(8)
F22 B6 F21 109.9(11)
F24 B6 F21 108.8(11)
F27 B7 F25 115.2(10)
F27 B7 F26 104(2)
F25 B7 F26 96.3(18)
F27 B7 F28A 118(4)
F25 B7 F28A 109(4)
F26 B7 F28A 112(3)
F27 B7 F28 100(3)
F25 B7 F28 106(4)
F26 B7 F28 135(3)
F27 B7 F26A 109(2)
F25 B7 F26A 118.3(19)
F28A B7 F26A 84(3)
F28 B7 F26A 105(3)
F32 B8 F31 118.0(12)
F32 B8 F30 110.0(11)
F31 B8 F30 105.6(10)
F32 B8 F29 111.3(10)
F31 B8 F29 110.5(11)
F30 B8 F29 99.6(10)
F33 B9 F34 110.5(12)
F33 B9 F35 110.2(11)
F34 B9 F35 110.6(10)
F33 B9 F36 108.8(11)
F34 B9 F36 109.0(11)
F35 B9 F36 107.6(12)
F38 B10 F37 112.5(11)
F38 B10 F40 110.8(12)
F37 B10 F40 109.7(12)
F38 B10 F39 108.2(12)
F37 B10 F39 108.2(12)
F40 B10 F39 107.3(10)
C2 N1 C1 120.2(8)
C2 N1 H1 119.9
C1 N1 H1 119.9
C6 N2 N3 104.6(8)
C7 N3 N2 112.3(8)
C7 N3 C9 129.4(9)
N2 N3 C9 116.8(8)
C11 N4 C12 117.9(8)
C11 N4 Fe1 126.3(6)
C12 N4 Fe1 115.8(6)
C16 N5 C15 118.1(7)
C16 N5 Fe1 126.6(6)
C15 N5 Fe1 115.0(5)
C23 N6 N7 111.8(8)
C23 N6 C20 129.1(8)
N7 N6 C20 117.5(7)
C21 N7 N6 104.2(7)
C24 N8 C25 121.0(9)
C24 N8 H8A 119.5
C25 N8 H8A 119.5
C30 N9 C29 120.4(8)
C30 N9 H9 119.8
C29 N9 H9 119.8
N11 N10 C34 105.5(7)
N10 N11 C35 111.9(7)
N10 N11 C37 117.5(7)
C35 N11 C37 129.2(8)
C39 N12 C40 119.9(7)
C39 N12 Fe1 126.0(5)
C40 N12 Fe1 113.8(6)
C44 N13 C43 119.4(7)
C44 N13 Fe1 125.5(5)
C43 N13 Fe1 114.9(6)
N15 N14 C51 112.3(8)
N15 N14 C48 117.9(7)
C51 N14 C48 128.7(8)
N14 N15 C49 104.5(7)
C53 N16 C52 121.6(9)
C53 N16 H16I 119.2
C52 N16 H16I 119.2
C58 N17 C57 118.4(9)
C58 N17 H17 120.8
C57 N17 H17 120.8
C62 N18 N19 103.9(8)
C63 N19 N18 112.7(9)
C63 N19 C65 129.6(9)
N18 N19 C65 115.7(9)
C67 N20 C68 118.0(8)
C67 N20 Fe1 125.6(7)
C68 N20 Fe1 116.2(6)
C72 N21 C71 118.8(8)
C72 N21 Fe1 125.5(6)
C71 N21 Fe1 115.7(6)
C79 N22 N23 111.7(8)
C79 N22 C76 128.9(9)
N23 N22 C76 117.5(8)
C77 N23 N22 104.3(8)
C81 N24 C80 120.0(9)
C81 N24 H24 120.0
C80 N24 H24 120.0
C86 N25 C85 122.6(9)
C86 N25 H25A 118.7
C85 N25 H25A 118.7
N27 N26 C90 104.6(8)
N26 N27 C91 112.4(8)
N26 N27 C93 117.1(7)
C91 N27 C93 128.3(8)
C95 N28 C96 119.1(7)
C95 N28 Fe2 125.3(6)
C96 N28 Fe2 115.6(6)
C100 N29 C99 117.9(7)
C100 N29 Fe2 126.5(6)
C99 N29 Fe2 115.0(6)
N31 N30 C107 112.0(7)
N31 N30 C104 117.3(7)
C107 N30 C104 130.1(9)
N30 N31 C105 104.0(7)
C109 N32 C108 121.1(8)
C109 N32 H32A 119.4
C108 N32 H32A 119.4
C114 N33 C113 118.5(8)
C114 N33 H33A 120.7
C113 N33 H33A 120.7
C118 N34 N35 104.7(8)
C119 N35 N34 112.2(8)
C119 N35 C121 129.4(8)
N34 N35 C121 117.0(8)
C123 N36 C124 118.5(8)
C123 N36 Fe2 125.4(6)
C124 N36 Fe2 115.7(6)
C128 N37 C127 118.5(8)
C128 N37 Fe2 126.2(7)
C127 N37 Fe2 115.2(7)
C135 N38 N39 112.4(8)
C135 N38 C132 130.4(9)
N39 N38 C132 114.7(8)
C133 N39 N38 103.3(8)
C137 N40 C136 123.1(9)
C137 N40 H40 118.4
C136 N40 H40 118.4
C142 N41 C141 118.2(9)
C142 N41 H41A 120.9
C141 N41 H41A 120.9
C146 N42 N43 102.8(7)
C147 N43 N42 112.6(7)
C147 N43 C149 129.1(9)
N42 N43 C149 115.9(8)
C151 N44 C152 116.9(8)
C151 N44 Fe2 126.7(6)
C152 N44 Fe2 116.4(6)
C156 N45 C155 117.9(7)
C156 N45 Fe2 126.2(6)
C155 N45 Fe2 115.7(6)
N47 N46 C163 110.7(8)
N47 N46 C160 118.3(8)
C163 N46 C160 129.3(8)
N46 N47 C161 105.9(8)
C165 N48 C164 118.7(9)
C165 N48 H48 120.6
C164 N48 H48 120.6
N49 C169 H16C 109.5
N49 C169 H16D 109.5
N49 C169 H16E 109.5
N49 C16A H16F 109.5
N49 C16A H16G 109.5
H16F C16A H16G 109.5
N49 C16A H16H 109.5
H16F C16A H16H 109.5
H16G C16A H16H 109.5
O1 N49 O2 124.7(13)
O1 N49 C16A 134.3(15)
O2 N49 C16A 100.1(13)
O1 N49 C169 109.0(14)
O2 N49 C169 119.9(14)
N50 C170 H17A 109.5
N50 C170 H17B 109.5
N50 C170 H17C 109.5
N50 C19A H19A 109.5
N50 C19A H19B 109.5
H19A C19A H19B 109.5
N50 C19A H19C 109.5
H19A C19A H19C 109.5
H19B C19A H19C 109.5
O4 N50 O3 124.1(13)
O4 N50 C170 108.4(16)
O3 N50 C170 127.0(17)
O4 N50 C19A 125.7(15)
O3 N50 C19A 110.1(15)
N55 C182 H18A 109.5
N55 C182 H18B 109.5
H18A C182 H18B 109.5
N55 C182 H18C 109.5
H18A C182 H18C 109.5
H18B C182 H18C 109.5
O8 N55 O7 123.3(11)
O8 N55 C182 120.9(12)
O7 N55 C182 115.9(11)
O14 N54 O13 118.4(16)
O14 N54 C174 113.2(13)
O13 N54 C174 124.7(12)
N53 C171 H17G 109.5
N53 C171 H17H 109.5
H17G C171 H17H 109.5
N53 C171 H17I 109.5
H17G C171 H17I 109.5
H17H C171 H17I 109.5
O12A N53 O11 96.5(17)
O11 N53 O12 119(2)
O12A N53 O11A 128.8(17)
O12 N53 O11A 151(2)
O12A N53 C171 126.5(15)
O11 N53 C171 136.9(14)
O12 N53 C171 104.2(15)
O11A N53 C171 104.5(14)
C183 N52 O5 128(3)
C183 N52 O6 129(3)
O5 N52 O6 101(2)
O21 N56 O19 140(3)
O21 N56 C176 113(3)
O19 N56 C176 107(2)
O22 N57 O23 114(3)
O22 N57 C173 144(3)
O23 N57 C173 102(3)
O23A N57A O22A 92(3)
O23A N57A C17A 131.7(18)
O22A N57A C17A 130.7(18)
F6 B2 F7 109.6(10)
F6 B2 F8 115.6(10)
F7 B2 F8 109.4(9)
F6 B2 F5 102.1(10)
F7 B2 F5 112.7(10)
F8 B2 F5 107.4(10)
F6A B2A F7A 114.2(14)
F6A B2A F5A 108(3)
F7A B2A F5A 114.6(14)
F6A B2A F8A 106(2)
F7A B2A F8A 114.8(14)
F5A B2A F8A 97(2)
F13A F13 B4 90(2)
F13A F13 F15A 142(3)
B4 F13 F15A 52.9(11)
F15A F14 B4 59.3(16)
F13 F13A B4 61(2)
F14 F15A B4 77.0(18)
F14 F15A F13 131(2)
B4 F15A F13 60.2(14)
N4 Fe1 N21 175.4(3)
N4 Fe1 N20 95.8(3)
N21 Fe1 N20 81.3(3)
N4 Fe1 N12 86.5(3)
N21 Fe1 N12 96.5(3)
N20 Fe1 N12 176.6(3)
N4 Fe1 N13 96.1(3)
N21 Fe1 N13 87.8(3)
N20 Fe1 N13 95.3(3)
N12 Fe1 N13 82.0(3)
N4 Fe1 N5 81.6(3)
N21 Fe1 N5 94.5(3)
N20 Fe1 N5 87.1(2)
N12 Fe1 N5 95.7(3)
N13 Fe1 N5 176.9(3)
N44 Fe2 N37 95.4(3)
N44 Fe2 N29 88.1(3)
N37 Fe2 N29 175.7(3)
N44 Fe2 N36 176.0(3)
N37 Fe2 N36 81.4(3)
N29 Fe2 N36 95.2(3)
N44 Fe2 N45 81.5(3)
N37 Fe2 N45 86.9(3)
N29 Fe2 N45 96.0(3)
N36 Fe2 N45 95.9(3)
N44 Fe2 N28 94.9(3)
N37 Fe2 N28 95.5(3)
N29 Fe2 N28 81.8(3)
N36 Fe2 N28 87.7(3)
N45 Fe2 N28 175.9(3)

loop_
_geom_bond_atom_site_label_1
_geom_bond_atom_site_label_2
_geom_bond_distance
C1 N1 1.351(12)
C1 C5 1.391(13)
C1 C6 1.454(14)
C2 N1 1.327(12)
C2 C3 1.373(13)
C2 H2 0.9500
C3 C4 1.383(14)
C3 H3 0.9500
C4 C5 1.368(13)
C4 H4 0.9500
C5 H5 0.9500
C6 N2 1.338(11)
C6 C8 1.405(14)
C7 N3 1.310(13)
C7 C8 1.363(13)
C7 H7 0.9500
C8 H8 0.9500
C9 N3 1.466(12)
C9 C10 1.487(13)
C9 H9A 0.9900
C9 H9B 0.9900
C10 C14 1.381(13)
C10 C11 1.383(13)
C11 N4 1.336(11)
C11 H11 0.9500
C12 C13 1.353(12)
C12 N4 1.364(10)
C12 C15 1.472(11)
C13 C14 1.400(12)
C13 H13 0.9500
C14 H14 0.9500
C15 N5 1.360(10)
C15 C19 1.388(12)
C16 N5 1.328(10)
C16 C17 1.385(12)
C16 H16 0.9500
C17 C18 1.353(12)
C17 C20 1.525(12)
C18 C19 1.403(12)
C18 H18 0.9500
C19 H19 0.9500
C20 N6 1.451(12)
C20 H20A 0.9900
C20 H20B 0.9900
C21 N7 1.341(12)
C21 C22 1.412(13)
C21 C24 1.451(14)
C22 C23 1.340(13)
C22 H22 0.9500
C23 N6 1.356(12)
C23 H23 0.9500
C24 N8 1.339(12)
C24 C28 1.388(14)
C25 N8 1.372(12)
C25 C26 1.388(15)
C25 H25 0.9500
C26 C27 1.358(16)
C26 H26 0.9500
C27 C28 1.345(15)
C27 H27 0.9500
C28 H28 0.9500
C29 N9 1.353(11)
C29 C33 1.394(13)
C29 C34 1.442(13)
C30 N9 1.315(11)
C30 C31 1.378(13)
C30 H30 0.9500
C31 C32 1.387(13)
C31 H31 0.9500
C32 C33 1.375(14)
C32 H32 0.9500
C33 H33 0.9500
C34 N10 1.338(11)
C34 C36 1.414(12)
C35 N11 1.346(11)
C35 C36 1.358(13)
C35 H35 0.9500
C36 H36 0.9500
C37 N11 1.462(11)
C37 C38 1.495(13)
C37 H37A 0.9900
C37 H37B 0.9900
C38 C39 1.376(12)
C38 C42 1.386(12)
C39 N12 1.332(11)
C39 H39 0.9500
C40 N12 1.371(10)
C40 C41 1.410(12)
C40 C43 1.433(12)
C41 C42 1.384(13)
C41 H41 0.9500
C42 H42 0.9500
C43 N13 1.379(10)
C43 C47 1.392(12)
C44 N13 1.317(11)
C44 C45 1.390(12)
C44 H44 0.9500
C45 C46 1.376(12)
C45 C48 1.508(13)
C46 C47 1.382(13)
C46 H46 0.9500
C47 H47 0.9500
C48 N14 1.461(12)
C48 H48A 0.9900
C48 H48B 0.9900
C49 N15 1.342(12)
C49 C50 1.408(13)
C49 C52 1.463(14)
C50 C51 1.351(13)
C50 H50 0.9500
C51 N14 1.352(12)
C51 H51 0.9500
C52 N16 1.353(12)
C52 C56 1.394(14)
C53 N16 1.305(12)
C53 C54 1.406(15)
C53 H53 0.9500
C54 C55 1.375(14)
C54 H54 0.9500
C55 C56 1.406(14)
C55 H55 0.9500
C56 H56 0.9500
C57 N17 1.342(12)
C57 C61 1.379(14)
C57 C62 1.442(14)
C58 N17 1.338(12)
C58 C59 1.379(15)
C58 H58 0.9500
C59 C60 1.346(15)
C59 H59 0.9500
C60 C61 1.392(14)
C60 H60 0.9500
C61 H61 0.9500
C62 N18 1.342(12)
C62 C64 1.382(14)
C63 N19 1.335(13)
C63 C64 1.377(15)
C63 H63 0.9500
C64 H64 0.9500
C65 N19 1.488(13)
C65 C66 1.501(14)
C65 H65A 0.9900
C65 H65B 0.9900
C66 C70 1.362(14)
C66 C67 1.419(13)
C67 N20 1.315(11)
C67 H67 0.9500
C68 N20 1.355(11)
C68 C69 1.374(13)
C68 C71 1.484(13)
C69 C70 1.367(14)
C69 H69 0.9500
C70 H70 0.9500
C71 N21 1.349(11)
C71 C75 1.386(13)
C72 N21 1.319(10)
C72 C73 1.379(13)
C72 H72 0.9500
C73 C74 1.391(13)
C73 C76 1.500(13)
C74 C75 1.414(13)
C74 H74 0.9500
C75 H75 0.9500
C76 N22 1.441(12)
C76 H76A 0.9900
C76 H76B 0.9900
C77 N23 1.328(12)
C77 C78 1.414(15)
C77 C80 1.446(14)
C78 C79 1.365(14)
C78 H78 0.9500
C79 N22 1.342(13)
C79 H79 0.9500
C80 N24 1.342(12)
C80 C84 1.415(14)
C81 N24 1.339(12)
C81 C82 1.358(15)
C81 H81 0.9500
C82 C83 1.384(16)
C82 H82 0.9500
C83 C84 1.343(15)
C83 H83 0.9500
C84 H84 0.9500
C85 N25 1.336(12)
C85 C89 1.386(14)
C85 C90 1.465(14)
C86 N25 1.321(12)
C86 C87 1.377(15)
C86 H86 0.9500
C87 C88 1.356(15)
C87 H87 0.9500
C88 C89 1.363(14)
C88 H88 0.9500
C89 H89 0.9500
C90 N26 1.345(12)
C90 C92 1.406(13)
C91 N27 1.369(11)
C91 C92 1.370(13)
C91 H91 0.9500
C92 H92 0.9500
C93 N27 1.446(12)
C93 C94 1.500(13)
C93 H93A 0.9900
C93 H93B 0.9900
C94 C98 1.372(13)
C94 C95 1.414(12)
C95 N28 1.309(11)
C95 H95 0.9500
C96 N28 1.358(11)
C96 C97 1.373(12)
C96 C99 1.477(13)
C97 C98 1.387(13)
C97 H97 0.9500
C98 H98 0.9500
C99 C103 1.378(12)
C99 N29 1.383(10)
C100 N29 1.319(11)
C100 C101 1.381(13)
C100 H100 0.9500
C101 C102 1.376(12)
C101 C104 1.512(13)
C102 C103 1.379(12)
C102 H102 0.9500
C103 H103 0.9500
C104 N30 1.448(11)
C104 H10A 0.9900
C104 H10B 0.9900
C105 N31 1.349(11)
C105 C106 1.400(13)
C105 C108 1.453(13)
C106 C107 1.353(13)
C106 H106 0.9500
C107 N30 1.364(11)
C107 H107 0.9500
C108 N32 1.356(11)
C108 C112 1.379(13)
C109 C110 1.341(14)
C109 N32 1.342(12)
C109 H109 0.9500
C110 C111 1.391(14)
C110 H110 0.9500
C111 C112 1.372(14)
C111 H111 0.9500
C112 H112 0.9500
C113 N33 1.345(12)
C113 C117 1.375(13)
C113 C118 1.463(13)
C114 N33 1.345(12)
C114 C115 1.367(13)
C114 H114 0.9500
C115 C116 1.383(14)
C115 H115 0.9500
C116 C117 1.375(13)
C116 H116 0.9500
C117 H117 0.9500
C118 N34 1.346(11)
C118 C120 1.392(13)
C119 N35 1.328(12)
C119 C120 1.367(12)
C119 H119 0.9500
C120 H120 0.9500
C121 N35 1.453(11)
C121 C122 1.500(13)
C121 H12A 0.9900
C121 H12B 0.9900
C122 C126 1.380(13)
C122 C123 1.395(13)
C123 N36 1.313(11)
C123 H123 0.9500
C124 N36 1.361(11)
C124 C125 1.412(13)
C124 C127 1.462(13)
C125 C126 1.358(13)
C125 H125 0.9500
C126 H126 0.9500
C127 N37 1.355(12)
C127 C131 1.388(13)
C128 N37 1.345(11)
C128 C129 1.374(13)
C128 H128 0.9500
C129 C130 1.395(13)
C129 C132 1.494(14)
C130 C131 1.390(13)
C130 H130 0.9500
C131 H131 0.9500
C132 N38 1.471(13)
C132 H13A 0.9900
C132 H13B 0.9900
C133 N39 1.336(12)
C133 C134 1.403(14)
C133 C136 1.456(14)
C134 C135 1.356(14)
C134 H134 0.9500
C135 N38 1.336(13)
C135 H135 0.9500
C136 C140 1.365(14)
C136 N40 1.368(12)
C137 N40 1.319(12)
C137 C138 1.398(14)
C137 H137 0.9500
C138 C139 1.370(15)
C138 H138 0.9500
C139 C140 1.370(14)
C139 H139 0.9500
C140 H140 0.9500
C141 N41 1.359(12)
C141 C145 1.374(13)
C141 H141 0.9500
C142 N41 1.346(12)
C142 C143 1.386(13)
C142 C146 1.489(14)
C143 C144 1.387(14)
C143 H143 0.9500
C144 C145 1.367(14)
C144 H144 0.9500
C145 H145 0.9500
C146 N42 1.354(11)
C146 C148 1.404(14)
C147 N43 1.343(12)
C147 C148 1.360(13)
C147 H147 0.9500
C148 H148 0.9500
C149 N43 1.461(11)
C149 C150 1.536(12)
C149 H14A 0.9900
C149 H14B 0.9900
C150 C154 1.374(13)
C150 C151 1.376(13)
C151 N44 1.337(11)
C151 H151 0.9500
C152 C153 1.353(13)
C152 N44 1.382(11)
C152 C155 1.490(13)
C153 C154 1.370(13)
C153 H153 0.9500
C154 H154 0.9500
C155 N45 1.354(11)
C155 C159 1.377(12)
C156 N45 1.331(11)
C156 C157 1.417(13)
C156 H156 0.9500
C157 C158 1.368(13)
C157 C160 1.513(13)
C158 C159 1.378(13)
C158 H158 0.9500
C159 H159 0.9500
C160 N46 1.476(13)
C160 H16A 0.9900
C160 H16B 0.9900
C161 N47 1.346(12)
C161 C162 1.400(13)
C161 C164 1.455(13)
C162 C163 1.361(13)
C162 H162 0.9500
C163 N46 1.341(12)
C163 H163 0.9500
C164 N48 1.352(12)
C164 C168 1.398(13)
C165 N48 1.348(12)
C165 C166 1.376(15)
C165 H165 0.9500
C166 C167 1.371(14)
C166 H166 0.9500
C167 C168 1.360(13)
C167 H167 0.9500
C168 H168 0.9500
B1 F3 1.375(11)
B1 F4 1.375(12)
B1 F1 1.377(11)
B1 F2 1.405(12)
B3 F9 1.332(17)
B3 F10 1.361(16)
B3 F12 1.388(16)
B3 F11 1.397(17)
B4 F15A 1.27(3)
B4 F16 1.317(18)
B4 F13 1.384(15)
B4 F16A 1.39(4)
B4 F15 1.395(16)
B4 F14A 1.43(5)
B4 F14 1.442(15)
B4 F13A 1.58(3)
B5 F17 1.384(7)
B5 F17A 1.384(7)
B5 F18A 1.384(8)
B5 F20A 1.387(7)
B5 F18 1.387(7)
B5 F19 1.391(7)
B5 F20 1.405(7)
B5 F19A 1.407(8)
B6 F23 1.370(13)
B6 F22 1.374(15)
B6 F24 1.396(16)
B6 F21 1.396(14)
B7 F27 1.341(13)
B7 F25 1.361(14)
B7 F26 1.37(5)
B7 F28A 1.379(10)
B7 F28 1.380(10)
B7 F26A 1.44(5)
B8 F32 1.293(15)
B8 F31 1.340(15)
B8 F30 1.430(15)
B8 F29 1.442(15)
B9 F33 1.381(15)
B9 F34 1.383(15)
B9 F35 1.386(16)
B9 F36 1.407(17)
B10 F38 1.372(16)
B10 F37 1.377(15)
B10 F40 1.406(17)
B10 F39 1.415(17)
N1 H1 0.8800
N2 N3 1.348(10)
N4 Fe1 1.959(7)
N5 Fe1 1.972(6)
N6 N7 1.366(10)
N8 H8A 0.8800
N9 H9 0.8800
N10 N11 1.334(9)
N12 Fe1 1.964(6)
N13 Fe1 1.969(7)
N14 N15 1.339(10)
N16 H16I 0.8800
N17 H17 0.8800
N18 N19 1.370(10)
N20 Fe1 1.963(7)
N21 Fe1 1.961(7)
N22 N23 1.364(10)
N24 H24 0.8800
N25 H25A 0.8800
N26 N27 1.335(10)
N28 Fe2 1.976(7)
N29 Fe2 1.963(7)
N30 N31 1.349(10)
N32 H32A 0.8800
N33 H33A 0.8800
N34 N35 1.360(10)
N36 Fe2 1.964(7)
N37 Fe2 1.960(7)
N38 N39 1.355(10)
N40 H40 0.8800
N41 H41A 0.8800
N42 N43 1.368(10)
N44 Fe2 1.956(8)
N45 Fe2 1.974(7)
N46 N47 1.339(10)
N48 H48 0.8800
C169 N49 1.42(2)
C169 H16C 0.9800
C169 H16D 0.9800
C169 H16E 0.9800
C16A N49 1.38(2)
C16A H16F 0.9800
C16A H16G 0.9800
C16A H16H 0.9800
N49 O1 1.185(14)
N49 O2 1.289(13)
C170 N50 1.39(4)
C170 H17A 0.9800
C170 H17B 0.9800
C170 H17C 0.9800
C19A N50 1.59(4)
C19A H19A 0.9800
C19A H19B 0.9800
C19A H19C 0.9800
N50 O4 1.217(13)
N50 O3 1.234(13)
C182 N55 1.436(15)
C182 H18A 0.9800
C182 H18B 0.9800
C182 H18C 0.9800
N55 O8 1.215(11)
N55 O7 1.239(12)
C174 N54 1.83(2)
C174 H17D 0.9800
C174 H17E 0.9800
C174 H17F 0.9800
N54 O14 1.094(14)
N54 O13 1.314(16)
C171 N53 1.401(18)
C171 H17G 0.9800
C171 H17H 0.9800
C171 H17I 0.9800
N53 O12A 1.280(10)
N53 O11 1.287(10)
N53 O12 1.288(10)
N53 O11A 1.297(10)
C183 N52 1.21(3)
C183 H18D 0.9800
C183 H18E 0.9800
C183 H18F 0.9800
N52 O5 1.280(10)
N52 O6 1.296(10)
C176 N56 1.43(3)
C176 H17J 0.9800
C176 H17K 0.9800
C176 H17L 0.9800
N56 O21 1.06(2)
N56 O19 1.22(3)
N57 O22 1.290(10)
N57 O23 1.304(11)
N57 C173 1.54(5)
C173 H17M 0.9800
C173 H17N 0.9800
C173 H17O 0.9800
N57A O23A 1.293(11)
N57A O22A 1.304(11)
N57A C17A 1.45(2)
C17A H17P 0.9800
C17A H17Q 0.9800
C17A H17R 0.9800
B2 F6 1.368(8)
B2 F7 1.371(8)
B2 F8 1.373(8)
B2 F5 1.380(8)
B2A F6A 1.376(9)
B2A F7A 1.377(9)
B2A F5A 1.377(9)
B2A F8A 1.377(9)
F13 F13A 0.77(3)
F13 F15A 1.47(3)
F14 F15A 1.02(2)

loop_
_geom_hbond_atom_site_label_D
_geom_hbond_atom_site_label_H
_geom_hbond_atom_site_label_A
_geom_hbond_distance_DH
_geom_hbond_distance_HA
_geom_hbond_distance_DA
_geom_hbond_angle_DHA
N48 H48 N40 0.88 1.95 2.817(12) 168.2
N40 H40 N48 0.88 1.97 2.817(12) 162.4
N25 H25A N33 0.88 1.96 2.814(11) 162.1
N33 H33A N25 0.88 1.95 2.814(11) 166.5
N32 H32A N41 0.88 1.94 2.794(11) 162.0
N1 H1 N9 0.88 1.91 2.765(11) 165.0
N9 H9 N1 0.88 1.90 2.765(11) 167.5
N24 H24 N16 0.88 1.93 2.788(12) 164.8
N16 H16I N24 0.88 1.94 2.788(12) 162.0
N8 H8A N17 0.88 1.97 2.820(12) 163.0
N17 H17 N8 0.88 1.95 2.820(12) 170.5

loop_
_geom_torsion_atom_site_label_1
_geom_torsion_atom_site_label_2
_geom_torsion_atom_site_label_3
_geom_torsion_atom_site_label_4
_geom_torsion
N1 C2 C3 C4 1.7(14)
C2 C3 C4 C5 -2.1(14)
C3 C4 C5 C1 1.0(14)
N1 C1 C5 C4 0.5(13)
C6 C1 C5 C4 178.4(8)
N1 C1 C6 N2 -7.5(12)
C5 C1 C6 N2 174.6(8)
N1 C1 C6 C8 171.8(9)
C5 C1 C6 C8 -6.1(15)
N3 C7 C8 C6 -0.3(10)
N2 C6 C8 C7 0.1(10)
C1 C6 C8 C7 -179.3(9)
N3 C9 C10 C14 -118.3(9)
N3 C9 C10 C11 57.9(11)
C14 C10 C11 N4 3.0(13)
C9 C10 C11 N4 -173.4(7)
N4 C12 C13 C14 0.6(12)
C15 C12 C13 C14 -177.8(7)
C11 C10 C14 C13 -1.5(12)
C9 C10 C14 C13 174.9(8)
C12 C13 C14 C10 -0.2(13)
C13 C12 C15 N5 175.8(7)
N4 C12 C15 N5 -2.7(9)
C13 C12 C15 C19 -7.9(12)
N4 C12 C15 C19 173.6(7)
N5 C16 C17 C18 2.0(12)
N5 C16 C17 C20 -171.4(7)
C16 C17 C18 C19 0.9(12)
C20 C17 C18 C19 173.9(7)
N5 C15 C19 C18 2.4(11)
C12 C15 C19 C18 -173.7(7)
C17 C18 C19 C15 -2.9(11)
C18 C17 C20 N6 -112.9(9)
C16 C17 C20 N6 60.4(9)
N7 C21 C22 C23 0.7(10)
C24 C21 C22 C23 -176.3(9)
C21 C22 C23 N6 -1.5(10)
N7 C21 C24 N8 -3.1(12)
C22 C21 C24 N8 173.6(9)
N7 C21 C24 C28 -178.4(8)
C22 C21 C24 C28 -1.7(15)
N8 C25 C26 C27 -0.8(15)
C25 C26 C27 C28 0.6(15)
C26 C27 C28 C24 -0.1(15)
N8 C24 C28 C27 -0.2(14)
C21 C24 C28 C27 175.1(9)
N9 C30 C31 C32 1.3(15)
C30 C31 C32 C33 -0.3(15)
C31 C32 C33 C29 -0.5(15)
N9 C29 C33 C32 0.5(14)
C34 C29 C33 C32 177.4(9)
N9 C29 C34 N10 -2.9(12)
C33 C29 C34 N10 -179.8(9)
N9 C29 C34 C36 176.6(8)
C33 C29 C34 C36 -0.4(15)
N11 C35 C36 C34 -0.5(10)
N10 C34 C36 C35 0.0(10)
C29 C34 C36 C35 -179.5(9)
N11 C37 C38 C39 57.2(10)
N11 C37 C38 C42 -118.1(9)
C42 C38 C39 N12 2.6(13)
C37 C38 C39 N12 -172.9(8)
N12 C40 C41 C42 0.6(12)
C43 C40 C41 C42 -176.8(8)
C40 C41 C42 C38 -0.7(13)
C39 C38 C42 C41 -0.8(12)
C37 C38 C42 C41 174.5(8)
N12 C40 C43 N13 -4.0(10)
C41 C40 C43 N13 173.5(7)
N12 C40 C43 C47 171.6(8)
C41 C40 C43 C47 -10.9(14)
N13 C44 C45 C46 2.3(13)
N13 C44 C45 C48 -172.1(8)
C44 C45 C46 C47 -0.7(13)
C48 C45 C46 C47 173.4(8)
C45 C46 C47 C43 -1.7(13)
N13 C43 C47 C46 2.7(13)
C40 C43 C47 C46 -172.7(8)
C46 C45 C48 N14 -115.8(9)
C44 C45 C48 N14 58.2(10)
N15 C49 C50 C51 1.0(11)
C52 C49 C50 C51 -179.3(9)
C49 C50 C51 N14 -1.3(10)
N15 C49 C52 N16 -8.6(12)
C50 C49 C52 N16 171.8(9)
N15 C49 C52 C56 170.6(9)
C50 C49 C52 C56 -9.1(15)
N16 C53 C54 C55 0.9(15)
C53 C54 C55 C56 -0.2(15)
N16 C52 C56 C55 0.5(14)
C49 C52 C56 C55 -178.6(8)
C54 C55 C56 C52 -0.4(14)
N17 C58 C59 C60 -2.1(15)
C58 C59 C60 C61 0.2(15)
N17 C57 C61 C60 -1.3(14)
C62 C57 C61 C60 176.3(8)
C59 C60 C61 C57 1.5(15)
N17 C57 C62 N18 -2.6(12)
C61 C57 C62 N18 179.7(8)
N17 C57 C62 C64 176.0(9)
C61 C57 C62 C64 -1.7(15)
N19 C63 C64 C62 -1.4(10)
N18 C62 C64 C63 0.2(11)
C57 C62 C64 C63 -178.6(9)
N19 C65 C66 C70 -121.5(10)
N19 C65 C66 C67 52.9(11)
C70 C66 C67 N20 1.6(12)
C65 C66 C67 N20 -173.2(7)
N20 C68 C69 C70 1.6(13)
C71 C68 C69 C70 -177.2(8)
C67 C66 C70 C69 -1.2(13)
C65 C66 C70 C69 173.2(8)
C68 C69 C70 C66 -0.3(13)
N20 C68 C71 N21 -2.0(10)
C69 C68 C71 N21 176.9(8)
N20 C68 C71 C75 178.8(8)
C69 C68 C71 C75 -2.3(13)
N21 C72 C73 C74 2.4(12)
N21 C72 C73 C76 -175.5(7)
C72 C73 C74 C75 -2.9(12)
C76 C73 C74 C75 174.9(8)
N21 C71 C75 C74 2.3(12)
C68 C71 C75 C74 -178.5(8)
C73 C74 C75 C71 0.7(12)
C72 C73 C76 N22 48.7(11)
C74 C73 C76 N22 -129.0(9)
N23 C77 C78 C79 0.3(10)
C80 C77 C78 C79 -176.6(9)
C77 C78 C79 N22 -1.3(10)
N23 C77 C80 N24 -4.0(13)
C78 C77 C80 N24 172.8(9)
N23 C77 C80 C84 179.7(8)
C78 C77 C80 C84 -3.5(14)
N24 C81 C82 C83 -1.4(15)
C81 C82 C83 C84 1.0(15)
C82 C83 C84 C80 -0.6(15)
N24 C80 C84 C83 0.4(14)
C77 C80 C84 C83 176.7(9)
N25 C86 C87 C88 0.7(16)
C86 C87 C88 C89 0.5(16)
C87 C88 C89 C85 -0.9(15)
N25 C85 C89 C88 0.1(14)
C90 C85 C89 C88 179.9(8)
N25 C85 C90 N26 -6.6(12)
C89 C85 C90 N26 173.7(9)
N25 C85 C90 C92 168.0(9)
C89 C85 C90 C92 -11.7(15)
N27 C91 C92 C90 0.1(10)
N26 C90 C92 C91 -1.0(10)
C85 C90 C92 C91 -176.0(9)
N27 C93 C94 C98 -121.4(10)
N27 C93 C94 C95 55.3(10)
C98 C94 C95 N28 1.9(13)
C93 C94 C95 N28 -175.1(8)
N28 C96 C97 C98 1.3(13)
C99 C96 C97 C98 179.6(8)
C95 C94 C98 C97 -0.8(13)
C93 C94 C98 C97 175.9(8)
C96 C97 C98 C94 -0.7(13)
N28 C96 C99 C103 173.5(8)
C97 C96 C99 C103 -4.9(15)
N28 C96 C99 N29 -5.6(11)
C97 C96 C99 N29 176.0(8)
N29 C100 C101 C102 1.3(13)
N29 C100 C101 C104 -174.1(8)
C100 C101 C102 C103 -1.9(12)
C104 C101 C102 C103 173.4(8)
N29 C99 C103 C102 2.0(13)
C96 C99 C103 C102 -177.1(8)
C101 C102 C103 C99 0.3(13)
C102 C101 C104 N30 -125.3(9)
C100 C101 C104 N30 49.8(11)
N31 C105 C106 C107 0.4(11)
C108 C105 C106 C107 -178.7(9)
C105 C106 C107 N30 -1.0(10)
N31 C105 C108 N32 -1.2(12)
C106 C105 C108 N32 177.8(9)
N31 C105 C108 C112 -179.1(9)
C106 C105 C108 C112 -0.1(16)
N32 C109 C110 C111 0.7(15)
C109 C110 C111 C112 -1.2(15)
C110 C111 C112 C108 1.3(14)
N32 C108 C112 C111 -0.9(13)
C105 C108 C112 C111 176.9(9)
N33 C114 C115 C116 1.0(13)
C114 C115 C116 C117 -1.0(13)
N33 C113 C117 C116 -1.1(13)
C118 C113 C117 C116 -179.4(8)
C115 C116 C117 C113 1.1(13)
N33 C113 C118 N34 -2.4(12)
C117 C113 C118 N34 175.9(8)
N33 C113 C118 C120 171.7(9)
C117 C113 C118 C120 -10.0(14)
N35 C119 C120 C118 -0.3(10)
N34 C118 C120 C119 -1.5(10)
C113 C118 C120 C119 -176.1(8)
N35 C121 C122 C126 -119.6(9)
N35 C121 C122 C123 55.4(10)
C126 C122 C123 N36 2.6(12)
C121 C122 C123 N36 -172.7(7)
N36 C124 C125 C126 3.1(12)
C127 C124 C125 C126 -176.4(8)
C124 C125 C126 C122 -0.6(13)
C123 C122 C126 C125 -2.1(12)
C121 C122 C126 C125 173.0(8)
N36 C124 C127 N37 -6.2(10)
C125 C124 C127 N37 173.3(8)
N36 C124 C127 C131 174.3(8)
C125 C124 C127 C131 -6.1(13)
N37 C128 C129 C130 2.0(13)
N37 C128 C129 C132 -172.6(8)
C128 C129 C130 C131 0.2(12)
C132 C129 C130 C131 174.5(8)
N37 C127 C131 C130 0.6(12)
C124 C127 C131 C130 180.0(8)
C129 C130 C131 C127 -1.4(13)
C128 C129 C132 N38 55.9(11)
C130 C129 C132 N38 -118.4(10)
N39 C133 C134 C135 -0.8(11)
C136 C133 C134 C135 -175.7(9)
C133 C134 C135 N38 -1.1(10)
N39 C133 C136 C140 173.9(8)
C134 C133 C136 C140 -11.5(15)
N39 C133 C136 N40 -6.8(12)
C134 C133 C136 N40 167.8(9)
N40 C137 C138 C139 1.4(14)
C137 C138 C139 C140 -1.0(14)
N40 C136 C140 C139 -0.3(13)
C133 C136 C140 C139 179.1(8)
C138 C139 C140 C136 0.4(14)
N41 C142 C143 C144 1.1(14)
C146 C142 C143 C144 177.5(8)
C142 C143 C144 C145 -1.5(14)
C143 C144 C145 C141 1.4(15)
N41 C141 C145 C144 -0.9(15)
N41 C142 C146 N42 -7.3(12)
C143 C142 C146 N42 176.2(8)
N41 C142 C146 C148 169.2(9)
C143 C142 C146 C148 -7.3(15)
N43 C147 C148 C146 0.1(10)
N42 C146 C148 C147 -1.1(11)
C142 C146 C148 C147 -177.8(9)
N43 C149 C150 C154 -120.4(9)
N43 C149 C150 C151 53.7(11)
C154 C150 C151 N44 1.4(13)
C149 C150 C151 N44 -173.0(7)
N44 C152 C153 C154 2.6(13)
C155 C152 C153 C154 -178.1(8)
C152 C153 C154 C150 -0.7(13)
C151 C150 C154 C153 -1.2(13)
C149 C150 C154 C153 172.8(8)
C153 C152 C155 N45 179.2(8)
N44 C152 C155 N45 -1.5(10)
C153 C152 C155 C159 -1.9(14)
N44 C152 C155 C159 177.4(8)
N45 C156 C157 C158 2.2(13)
N45 C156 C157 C160 -173.6(7)
C156 C157 C158 C159 -0.8(13)
C160 C157 C158 C159 174.7(8)
N45 C155 C159 C158 3.0(13)
C152 C155 C159 C158 -175.8(8)
C157 C158 C159 C155 -1.7(13)
C158 C157 C160 N46 -120.5(10)
C156 C157 C160 N46 55.0(10)
N47 C161 C162 C163 -1.0(9)
C164 C161 C162 C163 -178.1(8)
C161 C162 C163 N46 0.1(9)
N47 C161 C164 N48 -6.6(11)
C162 C161 C164 N48 170.3(8)
N47 C161 C164 C168 173.9(8)
C162 C161 C164 C168 -9.1(14)
N48 C165 C166 C167 2.6(14)
C165 C166 C167 C168 -1.9(14)
C166 C167 C168 C164 1.4(13)
N48 C164 C168 C167 -1.6(12)
C161 C164 C168 C167 177.9(8)
C3 C2 N1 C1 -0.2(14)
C5 C1 N1 C2 -1.0(13)
C6 C1 N1 C2 -179.0(8)
C8 C6 N2 N3 0.2(9)
C1 C6 N2 N3 179.6(7)
C8 C7 N3 N2 0.5(10)
C8 C7 N3 C9 166.2(8)
C6 N2 N3 C7 -0.4(9)
C6 N2 N3 C9 -168.1(7)
C10 C9 N3 C7 -103.9(11)
C10 C9 N3 N2 61.3(10)
C10 C11 N4 C12 -2.7(12)
C10 C11 N4 Fe1 174.6(6)
C13 C12 N4 C11 0.8(11)
C15 C12 N4 C11 179.3(6)
C13 C12 N4 Fe1 -176.8(6)
C15 C12 N4 Fe1 1.7(8)
C17 C16 N5 C15 -2.7(11)
C17 C16 N5 Fe1 171.1(6)
C19 C15 N5 C16 0.4(10)
C12 C15 N5 C16 176.9(6)
C19 C15 N5 Fe1 -174.1(6)
C12 C15 N5 Fe1 2.4(8)
C22 C23 N6 N7 1.9(10)
C22 C23 N6 C20 167.1(8)
C17 C20 N6 C23 -106.9(10)
C17 C20 N6 N7 57.6(9)
C22 C21 N7 N6 0.4(9)
C24 C21 N7 N6 177.8(7)
C23 N6 N7 C21 -1.4(9)
C20 N6 N7 C21 -168.5(7)
C28 C24 N8 C25 -0.1(13)
C21 C24 N8 C25 -175.7(8)
C26 C25 N8 C24 0.6(14)
C31 C30 N9 C29 -1.4(15)
C33 C29 N9 C30 0.5(13)
C34 C29 N9 C30 -176.5(8)
C36 C34 N10 N11 0.5(9)
C29 C34 N10 N11 -180.0(7)
C34 N10 N11 C35 -0.8(9)
C34 N10 N11 C37 -168.7(7)
C36 C35 N11 N10 0.9(10)
C36 C35 N11 C37 166.9(8)
C38 C37 N11 N10 59.1(9)
C38 C37 N11 C35 -106.3(9)
C38 C39 N12 C40 -2.8(12)
C38 C39 N12 Fe1 170.1(6)
C41 C40 N12 C39 1.1(11)
C43 C40 N12 C39 178.7(7)
C41 C40 N12 Fe1 -172.6(6)
C43 C40 N12 Fe1 5.0(9)
C45 C44 N13 C43 -1.4(12)
C45 C44 N13 Fe1 171.6(6)
C47 C43 N13 C44 -1.2(12)
C40 C43 N13 C44 174.8(7)
C47 C43 N13 Fe1 -174.8(6)
C40 C43 N13 Fe1 1.1(9)
C50 C51 N14 N15 1.1(10)
C50 C51 N14 C48 168.8(9)
C45 C48 N14 N15 66.2(9)
C45 C48 N14 C51 -100.9(10)
C51 N14 N15 C49 -0.4(9)
C48 N14 N15 C49 -169.6(7)
C50 C49 N15 N14 -0.4(10)
C52 C49 N15 N14 179.9(7)
C54 C53 N16 C52 -0.9(14)
C56 C52 N16 C53 0.2(13)
C49 C52 N16 C53 179.3(8)
C59 C58 N17 C57 2.3(14)
C61 C57 N17 C58 -0.5(13)
C62 C57 N17 C58 -178.3(8)
C64 C62 N18 N19 1.0(9)
C57 C62 N18 N19 179.9(7)
C64 C63 N19 N18 2.1(10)
C64 C63 N19 C65 165.1(8)
C62 N18 N19 C63 -2.0(9)
C62 N18 N19 C65 -167.5(7)
C66 C65 N19 C63 -99.1(11)
C66 C65 N19 N18 63.4(10)
C66 C67 N20 C68 -0.4(11)
C66 C67 N20 Fe1 173.9(6)
C69 C68 N20 C67 -1.2(11)
C71 C68 N20 C67 177.7(7)
C69 C68 N20 Fe1 -176.0(6)
C71 C68 N20 Fe1 2.9(8)
C73 C72 N21 C71 0.5(12)
C73 C72 N21 Fe1 177.9(6)
C75 C71 N21 C72 -2.9(12)
C68 C71 N21 C72 177.8(7)
C75 C71 N21 Fe1 179.4(6)
C68 C71 N21 Fe1 0.2(9)
C78 C79 N22 N23 1.8(11)
C78 C79 N22 C76 165.8(8)
C73 C76 N22 C79 -102.5(11)
C73 C76 N22 N23 60.7(10)
C78 C77 N23 N22 0.7(10)
C80 C77 N23 N22 178.0(7)
C79 N22 N23 C77 -1.6(10)
C76 N22 N23 C77 -167.5(7)
C82 C81 N24 C80 1.2(14)
C84 C80 N24 C81 -0.7(13)
C77 C80 N24 C81 -177.2(8)
C87 C86 N25 C85 -1.5(15)
C89 C85 N25 C86 1.0(14)
C90 C85 N25 C86 -178.7(9)
C92 C90 N26 N27 1.5(9)
C85 C90 N26 N27 177.1(7)
C90 N26 N27 C91 -1.5(9)
C90 N26 N27 C93 -166.2(7)
C92 C91 N27 N26 0.9(10)
C92 C91 N27 C93 163.5(8)
C94 C93 N27 N26 59.9(9)
C94 C93 N27 C91 -102.0(10)
C94 C95 N28 C96 -1.3(13)
C94 C95 N28 Fe2 175.3(6)
C97 C96 N28 C95 -0.3(12)
C99 C96 N28 C95 -178.8(7)
C97 C96 N28 Fe2 -177.3(6)
C99 C96 N28 Fe2 4.3(9)
C101 C100 N29 C99 0.9(13)
C101 C100 N29 Fe2 172.2(7)
C103 C99 N29 C100 -2.5(12)
C96 C99 N29 C100 176.6(7)
C103 C99 N29 Fe2 -174.8(7)
C96 C99 N29 Fe2 4.3(9)
C106 C107 N30 N31 1.4(10)
C106 C107 N30 C104 171.2(9)
C101 C104 N30 N31 59.4(10)
C101 C104 N30 C107 -109.9(10)
C107 N30 N31 C105 -1.1(9)
C104 N30 N31 C105 -172.3(8)
C106 C105 N31 N30 0.4(10)
C108 C105 N31 N30 179.6(8)
C110 C109 N32 C108 -0.4(14)
C112 C108 N32 C109 0.4(13)
C105 C108 N32 C109 -177.6(8)
C115 C114 N33 C113 -0.9(13)
C117 C113 N33 C114 1.0(12)
C118 C113 N33 C114 179.3(7)
C120 C118 N34 N35 2.7(9)
C113 C118 N34 N35 177.9(7)
C120 C119 N35 N34 2.1(10)
C120 C119 N35 C121 168.1(8)
C118 N34 N35 C119 -3.0(9)
C118 N34 N35 C121 -170.8(7)
C122 C121 N35 C119 -104.6(10)
C122 C121 N35 N34 60.8(9)
C122 C123 N36 C124 -0.2(12)
C122 C123 N36 Fe2 171.9(6)
C125 C124 N36 C123 -2.7(11)
C127 C124 N36 C123 176.9(7)
C125 C124 N36 Fe2 -175.6(6)
C127 C124 N36 Fe2 4.0(8)
C129 C128 N37 C127 -2.9(12)
C129 C128 N37 Fe2 173.1(6)
C131 C127 N37 C128 1.5(11)
C124 C127 N37 C128 -177.9(7)
C131 C127 N37 Fe2 -174.9(6)
C124 C127 N37 Fe2 5.6(9)
C134 C135 N38 N39 2.7(10)
C134 C135 N38 C132 163.4(9)
C129 C132 N38 C135 -99.1(11)
C129 C132 N38 N39 61.2(10)
C134 C133 N39 N38 2.3(10)
C136 C133 N39 N38 177.8(7)
C135 N38 N39 C133 -3.0(9)
C132 N38 N39 C133 -166.9(7)
C138 C137 N40 C136 -1.3(13)
C140 C136 N40 C137 0.7(13)
C133 C136 N40 C137 -178.7(8)
C143 C142 N41 C141 -0.5(13)
C146 C142 N41 C141 -177.0(8)
C145 C141 N41 C142 0.4(14)
C148 C146 N42 N43 1.6(9)
C142 C146 N42 N43 178.7(7)
C148 C147 N43 N42 0.9(10)
C148 C147 N43 C149 162.4(8)
C146 N42 N43 C147 -1.5(9)
C146 N42 N43 C149 -165.6(7)
C150 C149 N43 C147 -98.8(10)
C150 C149 N43 N42 62.2(9)
C150 C151 N44 C152 0.4(12)
C150 C151 N44 Fe2 178.5(6)
C153 C152 N44 C151 -2.4(12)
C155 C152 N44 C151 178.2(7)
C153 C152 N44 Fe2 179.2(6)
C155 C152 N44 Fe2 -0.1(9)
C157 C156 N45 C155 -1.0(12)
C157 C156 N45 Fe2 173.2(6)
C159 C155 N45 C156 -1.7(12)
C152 C155 N45 C156 177.2(7)
C159 C155 N45 Fe2 -176.5(6)
C152 C155 N45 Fe2 2.4(9)
C162 C163 N46 N47 0.8(10)
C162 C163 N46 C160 165.4(8)
C157 C160 N46 N47 61.4(9)
C157 C160 N46 C163 -102.2(10)
C163 N46 N47 C161 -1.4(9)
C160 N46 N47 C161 -167.9(7)
C162 C161 N47 N46 1.4(9)
C164 C161 N47 N46 178.9(7)
C166 C165 N48 C164 -2.7(13)
C168 C164 N48 C165 2.1(12)
C161 C164 N48 C165 -177.4(7)
F15A B4 F13 F13A -177(3)
F16 B4 F13 F13A -70(3)
F16A B4 F13 F13A 38(3)
F15 B4 F13 F13A 57(3)
F14A B4 F13 F13A -82(3)
F14 B4 F13 F13A 165(2)
F16 B4 F13 F15A 107.0(18)
F16A B4 F13 F15A -145(2)
F15 B4 F13 F15A -126.0(16)
F14A B4 F13 F15A 95(2)
F14 B4 F13 F15A -17.9(13)
F13A B4 F13 F15A 177(3)
F16 B4 F14 F15A -102.8(19)
F13 B4 F14 F15A 24.1(18)
F16A B4 F14 F15A 157(2)
F15 B4 F14 F15A 138.1(19)
F14A B4 F14 F15A -88(2)
F13A B4 F14 F15A 34(2)
F15A F13 F13A B4 -4(4)
F15A B4 F13A F13 3(2)
F16 B4 F13A F13 120(2)
F16A B4 F13A F13 -147(2)
F15 B4 F13A F13 -127(2)
F14A B4 F13A F13 104(3)
F14 B4 F13A F13 -20(3)
B4 F14 F15A F13 -29(2)
F16 B4 F15A F14 96.8(18)
F13 B4 F15A F14 -154.9(18)
F16A B4 F15A F14 -45(4)
F15 B4 F15A F14 -59(2)
F14A B4 F15A F14 103(2)
F13A B4 F15A F14 -156.4(16)
F16 B4 F15A F13 -108.4(14)
F16A B4 F15A F13 110(4)
F15 B4 F15A F13 96.2(19)
F14A B4 F15A F13 -102.6(18)
F14 B4 F15A F13 154.9(18)
F13A B4 F15A F13 -1.6(13)
F13A F13 F15A F14 38(6)
B4 F13 F15A F14 33(2)
F13A F13 F15A B4 5(4)
C11 N4 Fe1 N20 96.0(6)
C12 N4 Fe1 N20 -86.6(5)
C11 N4 Fe1 N12 -81.5(7)
C12 N4 Fe1 N12 95.9(5)
C11 N4 Fe1 N13 0.0(7)
C12 N4 Fe1 N13 177.4(5)
C11 N4 Fe1 N5 -177.8(7)
C12 N4 Fe1 N5 -0.4(5)
C72 N21 Fe1 N20 -176.4(7)
C71 N21 Fe1 N20 1.0(6)
C72 N21 Fe1 N12 0.9(7)
C71 N21 Fe1 N12 178.3(6)
C72 N21 Fe1 N13 -80.8(7)
C71 N21 Fe1 N13 96.7(6)
C72 N21 Fe1 N5 97.2(6)
C71 N21 Fe1 N5 -85.4(6)
C67 N20 Fe1 N4 -0.3(6)
C68 N20 Fe1 N4 174.1(6)
C67 N20 Fe1 N21 -176.6(6)
C68 N20 Fe1 N21 -2.2(5)
C67 N20 Fe1 N13 96.4(6)
C68 N20 Fe1 N13 -89.2(6)
C67 N20 Fe1 N5 -81.6(6)
C68 N20 Fe1 N5 92.8(6)
C39 N12 Fe1 N4 -80.0(7)
C40 N12 Fe1 N4 93.3(6)
C39 N12 Fe1 N21 96.5(7)
C40 N12 Fe1 N21 -90.2(5)
C39 N12 Fe1 N13 -176.7(7)
C40 N12 Fe1 N13 -3.4(5)
C39 N12 Fe1 N5 1.2(7)
C40 N12 Fe1 N5 174.5(5)
C44 N13 Fe1 N4 102.4(7)
C43 N13 Fe1 N4 -84.4(6)
C44 N13 Fe1 N21 -75.1(7)
C43 N13 Fe1 N21 98.1(6)
C44 N13 Fe1 N20 6.0(7)
C43 N13 Fe1 N20 179.2(6)
C44 N13 Fe1 N12 -172.0(7)
C43 N13 Fe1 N12 1.2(6)
C16 N5 Fe1 N4 -175.1(6)
C15 N5 Fe1 N4 -1.1(5)
C16 N5 Fe1 N21 2.3(6)
C15 N5 Fe1 N21 176.3(5)
C16 N5 Fe1 N20 -78.8(6)
C15 N5 Fe1 N20 95.2(5)
C16 N5 Fe1 N12 99.3(6)
C15 N5 Fe1 N12 -86.7(5)
C151 N44 Fe2 N37 96.9(7)
C152 N44 Fe2 N37 -84.9(6)
C151 N44 Fe2 N29 -80.7(7)
C152 N44 Fe2 N29 97.5(6)
C151 N44 Fe2 N45 -177.1(7)
C152 N44 Fe2 N45 1.1(6)
C151 N44 Fe2 N28 0.9(7)
C152 N44 Fe2 N28 179.1(6)
C128 N37 Fe2 N44 -1.2(7)
C127 N37 Fe2 N44 174.9(6)
C128 N37 Fe2 N36 -178.9(7)
C127 N37 Fe2 N36 -2.7(5)
C128 N37 Fe2 N45 -82.4(7)
C127 N37 Fe2 N45 93.7(6)
C128 N37 Fe2 N28 94.3(7)
C127 N37 Fe2 N28 -89.6(6)
C100 N29 Fe2 N44 -77.9(7)
C99 N29 Fe2 N44 93.6(6)
C100 N29 Fe2 N36 99.9(7)
C99 N29 Fe2 N36 -88.6(6)
C100 N29 Fe2 N45 3.3(7)
C99 N29 Fe2 N45 174.9(6)
C100 N29 Fe2 N28 -173.2(7)
C99 N29 Fe2 N28 -1.6(6)
C123 N36 Fe2 N37 -173.2(7)
C124 N36 Fe2 N37 -0.9(5)
C123 N36 Fe2 N29 4.3(7)
C124 N36 Fe2 N29 176.6(6)
C123 N36 Fe2 N45 100.9(7)
C124 N36 Fe2 N45 -86.8(6)
C123 N36 Fe2 N28 -77.3(7)
C124 N36 Fe2 N28 95.0(6)
C156 N45 Fe2 N44 -176.3(7)
C155 N45 Fe2 N44 -2.0(6)
C156 N45 Fe2 N37 -80.3(7)
C155 N45 Fe2 N37 94.0(6)
C156 N45 Fe2 N29 96.5(7)
C155 N45 Fe2 N29 -89.2(6)
C156 N45 Fe2 N36 0.6(7)
C155 N45 Fe2 N36 174.9(6)
C95 N28 Fe2 N44 94.3(7)
C96 N28 Fe2 N44 -89.0(6)
C95 N28 Fe2 N37 -1.6(7)
C96 N28 Fe2 N37 175.1(6)
C95 N28 Fe2 N29 -178.3(7)
C96 N28 Fe2 N29 -1.6(6)
C95 N28 Fe2 N36 -82.7(7)
C96 N28 Fe2 N36 94.0(6)
